data_7117388
loop_
_publ_author_name
'Antonio Fernandez'
'Eufemio Moreno Pineda'
'Jesus Ferrando-Soria'
'Eric J. L. McInnes'
'Grigore A. Timco'
'Richard E. P. Winpenny'

_publ_section_title
;
 A hybrid organic-inorganic molecular daisy chain
;
_journal_name_full Chem.Commun.
_journal_page_first 11126
_journal_paper_doi 10.1039/C5cc02216A
_journal_volume 51
_journal_year 2015
_chemical_formula_moiety 'C95 H156 Cr6 F8 N2 O30 Zn2'
_chemical_formula_sum 'C95 H156 Cr6 F8 N2 O30 Zn2'
_chemical_formula_weight 2400.95
_space_group_crystal_system monoclinic
_space_group_IT_number 14
_space_group_name_Hall '-P 2ybc'
_space_group_name_H-M_alt 'P 1 21/c 1'
_symmetry_space_group_name_Hall '-P 2ybc'
_symmetry_space_group_name_H-M 'P 1 21/c 1'
_atom_sites_solution_hydrogens geom
_audit_creation_date 2015-05-03
_audit_creation_method
;
Olex2 1.2
(compiled Jan 19 2015 12:28:14 for OlexSys, GUI svn.r4998)
;
_audit_update_record
;
2015-05-29 deposited with the CCDC.
2015-06-02 downloaded from the CCDC.
;
_cell_angle_alpha 90
_cell_angle_beta 126.954(3)
_cell_angle_gamma 90
_cell_formula_units_Z 4
_cell_length_a 23.6326(12)
_cell_length_b 22.5386(11)
_cell_length_c 37.8111(15)
_cell_measurement_reflns_used 11449
_cell_measurement_temperature 270.1(2)
_cell_measurement_theta_max 25.5420
_cell_measurement_theta_min 3.3340
_cell_volume 16094.2(14)
_computing_cell_refinement
'CrysAlisPro, Agilent Technologies, Version 1.171.37.34 (release 22-05-2014 CrysAlis171 .NET) (compiled May 22 2014,16:03:01)'
_computing_data_collection
'CrysAlisPro, Agilent Technologies, Version 1.171.37.34 (release 22-05-2014 CrysAlis171 .NET) (compiled May 22 2014,16:03:01)'
_computing_data_reduction
'CrysAlisPro, Agilent Technologies, Version 1.171.37.34 (release 22-05-2014 CrysAlis171 .NET) (compiled May 22 2014,16:03:01)'
_computing_molecular_graphics 'Olex2 (Dolomanov et al., 2009)'
_computing_publication_material 'Olex2 (Dolomanov et al., 2009)'
_computing_structure_refinement 'ShelXL (Sheldrick, 2008)'
_computing_structure_solution
;
Superflip (Palatinus & Chapuis, 2007;Palatinus & van der Lee, 2008;
Palatinus et al., 2012)
;
_diffrn_ambient_environment N~2~
_diffrn_ambient_temperature 270.1(2)
_diffrn_detector 'CCD plate'
_diffrn_detector_area_resol_mean 8.0714
_diffrn_detector_type Eos
_diffrn_measured_fraction_theta_full 0.993
_diffrn_measured_fraction_theta_max 0.993
_diffrn_measurement_details
;
The data collection of this sample was performed at 270 K, using vacuum  
grease due to instability of the sample at lower temperatures.

Exposure time of 150 sec/frame were used during the data collection using 
molybdenum source, however even after such long exposure time, no 
reflections were observed above 0.9 A. The data was therefore trimmed to this value.

  1 omega  -50.00   50.00   1.0000  150.0000
omega____ theta____ kappa____ phi______ frames
    -      -19.1866   77.0000   90.0000 100

  2 omega  -49.00   50.00   1.0000  150.0000
omega____ theta____ kappa____ phi______ frames
    -       19.6554  -77.0000 -120.0000 99
;
_diffrn_measurement_device 'four-circle diffractometer'
_diffrn_measurement_device_type 'SuperNova, Single source at offset, Eos'
_diffrn_measurement_method '\w scans'
_diffrn_orient_matrix_UB_11 0.0080976000
_diffrn_orient_matrix_UB_12 -0.0274599000
_diffrn_orient_matrix_UB_13 0.0098434000
_diffrn_orient_matrix_UB_21 -0.0207075000
_diffrn_orient_matrix_UB_22 -0.0148621000
_diffrn_orient_matrix_UB_23 -0.0133354000
_diffrn_orient_matrix_UB_31 0.0201496000
_diffrn_orient_matrix_UB_32 -0.0042907000
_diffrn_orient_matrix_UB_33 -0.0166025000
_diffrn_radiation_monochromator mirror
_diffrn_radiation_probe x-ray
_diffrn_radiation_type MoK\a
_diffrn_radiation_wavelength 0.71073
_diffrn_reflns_av_R_equivalents 0.0653
_diffrn_reflns_av_unetI/netI 0.1076
_diffrn_reflns_laue_measured_fraction_full 0.993
_diffrn_reflns_laue_measured_fraction_max 0.993
_diffrn_reflns_limit_h_max 26
_diffrn_reflns_limit_h_min -24
_diffrn_reflns_limit_k_max 24
_diffrn_reflns_limit_k_min -25
_diffrn_reflns_limit_l_max 42
_diffrn_reflns_limit_l_min -38
_diffrn_reflns_number 45219
_diffrn_reflns_point_group_measured_fraction_full 0.993
_diffrn_reflns_point_group_measured_fraction_max 0.993
_diffrn_reflns_theta_full 23.256
_diffrn_reflns_theta_max 23.256
_diffrn_reflns_theta_min 2.918
_diffrn_source 'SuperNova (Mo) X-ray Source'
_exptl_absorpt_coefficient_mu 0.741
_exptl_absorpt_correction_T_max 1.00000
_exptl_absorpt_correction_T_min 0.74095
_exptl_absorpt_correction_type multi-scan
_exptl_absorpt_process_details
'CrysAlisPro, Agilent Technologies, Version 1.171.37.34 (release 22-05-2014 CrysAlis171 .NET) (compiled May 22 2014,16:03:01) Empirical absorption correction using spherical harmonics, implemented in SCALE3 ABSPACK scaling algorithm.'
_exptl_crystal_colour 'clear green'
_exptl_crystal_colour_lustre clear
_exptl_crystal_colour_primary green
_exptl_crystal_density_diffrn 0.991
_exptl_crystal_description hexagonal
_exptl_crystal_F_000 5024
_exptl_crystal_preparation 'Magnetic properties'
_exptl_crystal_recrystallization_method 'Re-crystallisation from solvent: Toluene'
_exptl_crystal_size_max 0.18
_exptl_crystal_size_mid 0.15
_exptl_crystal_size_min 0.03
_refine_diff_density_max 0.746
_refine_diff_density_min -0.662
_refine_diff_density_rms 0.088
_refine_ls_extinction_coef .
_refine_ls_extinction_method none
_refine_ls_goodness_of_fit_ref 1.021
_refine_ls_hydrogen_treatment constr
_refine_ls_matrix_type full
_refine_ls_number_parameters 1759
_refine_ls_number_reflns 22942
_refine_ls_number_restraints 1209
_refine_ls_restrained_S_all 1.027
_refine_ls_R_factor_all 0.1376
_refine_ls_R_factor_gt 0.0836
_refine_ls_shift/su_max 0.001
_refine_ls_shift/su_mean 0.000
_refine_ls_structure_factor_coef Fsqd
_refine_ls_weighting_details 'w=1/[\s^2^(Fo^2^)+(0.1517P)^2^] where P=(Fo^2^+2Fc^2^)/3'
_refine_ls_weighting_scheme calc
_refine_ls_wR_factor_gt 0.2327
_refine_ls_wR_factor_ref 0.2886
_reflns_Friedel_coverage 0.000
_reflns_friedel_fraction_full .
_reflns_friedel_fraction_max .
_reflns_number_gt 12444
_reflns_number_total 22942
_reflns_threshold_expression 'I > 2\s(I)'
_cod_data_source_file c5cc02216a2.cif
_cod_data_source_block (Cr6Zn2)2
_cod_database_code 7117388
_shelxl_version_number 2014/6
_shelx_space_group_comment
;
The symmetry employed for this shelxl refinement is uniquely defined
by the following loop, which should always be used as a source of
symmetry information in preference to the above space-group names.
They are only intended as comments.
;
_reflns_odcompleteness_completeness 99.23
_reflns_odcompleteness_iscentric 1
_reflns_odcompleteness_theta 26.32
_olex2_refinement_description
;
1. Fixed Uiso
 At 1.2 times of:
  All C(H) groups, All C(H,H) groups, All C(H,H,H,H) groups, All N(H,H) groups
 At 1.5 times of:
  All C(H,H,H) groups
2. Shared sites
{Zn1, Cr1A}
{Zn1A, Cr1}
3. Restrained distances
 C75A-C73A = C73A-C72
 1.52 with sigma of 0.02
 C72-C73A = C73A-C74A
 1.52 with sigma of 0.02
 C15A-C12A = C12A-C13A
 1.52 with sigma of 0.02
 C13A-C12A = C12A-C1B
 1.52 with sigma of 0.02
 C1B-C12A = C12A-C15A
 1.52 with sigma of 0.02
 C14A-C73A = C73A-C72
 1.52 with sigma of 0.02
 C75A-C72
 2.483 with sigma of 0.04
 C72-C74A
 2.483 with sigma of 0.04
 C15A-C13A
 2.483 with sigma of 0.04
 C13A-C1B
 2.483 with sigma of 0.04
 C1B-C15A
 2.483 with sigma of 0.04
 C14A-C72
 2.483 with sigma of 0.04
 C43-C44 \\sim C44-C45 \\sim C44-C45 \\sim C45-C43 \\sim C45-C43 \\sim C43-C44
 with sigma of 0.02
 C60A-C57 \\sim C57-C56 \\sim C56-C57 \\sim C57-C59A \\sim C56-C57 \\sim
C57-C58A \\sim C58A-C57 \\sim C57-
 C60A \\sim C60A-C57 \\sim C57-C59A \\sim C59A-C57 \\sim C57-C58A
 with sigma of 0.02
 C34-C35 \\sim C35-C33
 with sigma of 0.02
 C35-C33 \\sim C33-C34
 with sigma of 0.02
 C33-C34 \\sim C34-C35
 with sigma of 0.02
 C34-C32 \\sim C32-C35 \\sim C35-C32 \\sim C32-C33 \\sim C33-C32 \\sim C32-C34
\\sim C33A-C32 \\sim C32-
 C35A \\sim C35A-C32 \\sim C32-C34A \\sim C34A-C32 \\sim C32-C33A
 with sigma of 0.02
 C35A-C33A \\sim C33A-C34A \\sim C33A-C34A \\sim C34A-C35A \\sim C34A-C35A
\\sim C35A-C33A
 with sigma of 0.02
 C26-C27A \\sim C27A-C30A \\sim C28A-C27A \\sim C27A-C26 \\sim C29A-C27A \\sim
C27A-C26 \\sim C29A-
 C27A \\sim C27A-C28A \\sim C28A-C27A \\sim C27A-C30A \\sim C30A-C27A \\sim
C27A-C29A
 with sigma of 0.02
 C28A-C30A \\sim C30A-C29A \\sim C30A-C29A \\sim C29A-C28A \\sim C29A-C28A
\\sim C28A-C30A
 with sigma of 0.02
 C49A-C50A \\sim C50A-C48A \\sim C50A-C48A \\sim C48A-C49A \\sim C48A-C49A
\\sim C49A-C50A
 with sigma of 0.02
 C75-C14 \\sim C14-C74 \\sim C14-C74 \\sim C74-C75 \\sim C74-C75 \\sim C75-C14
 with sigma of 0.02
 C74-C73 \\sim C73-C72 \\sim C72-C73 \\sim C73-C14 \\sim C72-C73 \\sim C73-C75
\\sim C75-C73 \\sim C73-C74
 \\sim C74-C73 \\sim C73-C14 \\sim C14-C73 \\sim C73-C75
 with sigma of 0.02
 C5A-C2A \\sim C2A-C1 \\sim C1-C2A \\sim C2A-C4A \\sim C3A-C2A \\sim C2A-C1
\\sim C5A-C2A \\sim C2A-C4A ~
 C4A-C2A \\sim C2A-C3A \\sim C3A-C2A \\sim C2A-C5A
 with sigma of 0.02
 C5-C2 \\sim C2-C1 \\sim C1-C2 \\sim C2-C3 \\sim C1-C2 \\sim C2-C4 \\sim C4-C2
\\sim C2-C5 \\sim C5-C2 \\sim C2-C3
 \\sim C3-C2 \\sim C2-C4
 with sigma of 0.02
 C4A-C3A \\sim C3A-C5A \\sim C5A-C4A \\sim C4A-C3A \\sim C4A-C3A \\sim C3A-C5A
\\sim C5-C4 \\sim C4-C3 ~
 C4-C3 \\sim C3-C5 \\sim C3-C5 \\sim C5-C4
 with sigma of 0.02
 C54-C53 \\sim C53-C55 \\sim C53-C55 \\sim C55-C54 \\sim C55-C54 \\sim C54-C53
 with sigma of 0.02
 C62-C63 \\sim C63-C66 \\sim C64-C63 \\sim C63-C62 \\sim C62-C63 \\sim C63-C65
\\sim C65-C63 \\sim C63-C64
 \\sim C64-C63 \\sim C63-C66 \\sim C66-C63 \\sim C63-C65 \\sim C62-C63 \\sim
C63-C66A \\sim C65A-C63 \\sim C63-
 C62 \\sim C62-C63 \\sim C63-C64A \\sim C64A-C63 \\sim C63-C65A \\sim C65A-C63
\\sim C63-C66A \\sim C66A-
 C63 \\sim C63-C64A
 with sigma of 0.02
 C64-C65 \\sim C65-C66 \\sim C65-C66 \\sim C66-C64 \\sim C66-C64 \\sim C64-C65
\\sim C65A-C66A \\sim C66A-
 C64A \\sim C66A-C64A \\sim C64A-C65A \\sim C64A-C65A \\sim C65A-C66A
 with sigma of 0.02
 C90-C89 \\sim C89-C88 \\sim C90A-C89A \\sim C89A-C88
 with sigma of 0.02
 C53-C52 \\sim C52-C51 \\sim C51-C52 \\sim C52-C55 \\sim C54-C52 \\sim C52-C51
\\sim C55-C52 \\sim C52-C54
 \\sim C54-C52 \\sim C52-C53 \\sim C53-C52 \\sim C52-C55
 with sigma of 0.02
 C54A-C52 \\sim C52-C55A \\sim C55A-C52 \\sim C52-C51 \\sim C53A-C52 \\sim
C52-C51 \\sim C53A-C52 ~
 C52-C54A \\sim C54A-C52 \\sim C52-C55A \\sim C55A-C52 \\sim C52-C53A
 with sigma of 0.02
 C53A-C54A \\sim C54A-C55A
 with sigma of 0.02
 C54A-C55A \\sim C55A-C53A
 with sigma of 0.02
 C55A-C53A \\sim C53A-C54A
 with sigma of 0.02
 C13A-C12A \\sim C12A-C15A \\sim C15A-C12A \\sim C12A-C1B \\sim C1B-C12A \\sim
C12A-C13A \\sim C1B-
 C12A \\sim C12A-C11 \\sim C11-C12A \\sim C12A-C15A \\sim C11-C12A \\sim
C12A-C13A
 with sigma of 0.02
 C46-C47A \\sim C47A-C49A \\sim C50A-C47A \\sim C47A-C46 \\sim C46-C47A \\sim
C47A-C48A \\sim C49A-
 C47A \\sim C47A-C48A \\sim C48A-C47A \\sim C47A-C50A \\sim C50A-C47A \\sim
C47A-C49A
 with sigma of 0.02
 O14-C46 \\sim C46-O13A \\sim O13-C46 \\sim C46-O14
 with sigma of 0.02
 O13A-C46 \\sim C46-O13
 with sigma of 0.02
 O14-Cr5 \\sim O13A-Cr6 \\sim O13-Cr6
 with sigma of 0.02
 C14A-C73A \\sim C73A-C74A \\sim C74A-C73A \\sim C73A-C75A
 with sigma of 0.02
 C75A-C73A \\sim C73A-C14A \\sim C14A-C73A \\sim C73A-C72 \\sim C72-C73A \\sim
C73A-C74A \\sim C75A-
 C73A \\sim C73A-C72
 with sigma of 0.02
 C75A-C14A \\sim C14A-C74A \\sim C14A-C74A \\sim C74A-C75A \\sim C74A-C75A
\\sim C75A-C14A
 with sigma of 0.02
4. Uiso/Uaniso restraints and constraints
C91 \\sim C92 \\sim C93 \\sim C94 \\sim C95 \\sim C91A \\sim C92A \\sim C93A
\\sim C94A \\sim C95A: within 1.7A with sigma of 0.04 and sigma for terminal
atoms of 0.08
Uanis(Cr1) = Uanis(Zn1A)
Uanis(Zn1A) = Uanis(Cr1)
Uanis(Zn1) = Uanis(Cr1A)
Uanis(Zn1) = Uanis(Cr1A)
5. Rigid body (RIGU) restrains
 C41, C42, C43, C44, C45
 with sigma for 1-2 distances of 0.004 and sigma for 1-3 distances of 0.004
 C67, C68, C69, C70, C71
 with sigma for 1-2 distances of 0.004 and sigma for 1-3 distances of 0.004
 C21, C22, C23, C24, C25
 with sigma for 1-2 distances of 0.004 and sigma for 1-3 distances of 0.004
 C56, C57, C58, C59, C60, C58A, C59A, C60A
 with sigma for 1-2 distances of 0.004 and sigma for 1-3 distances of 0.004
 C36, C37, C38, C39, C40, C38A, C39A, C40A
 with sigma for 1-2 distances of 0.004 and sigma for 1-3 distances of 0.004
 C42, C43, C44, C45, C43A, C44A, C45A
 with sigma for 1-2 distances of 0.004 and sigma for 1-3 distances of 0.004
 C32, C33, C34, C35, C33A, C34A, C35A
 with sigma for 1-2 distances of 0.004 and sigma for 1-3 distances of 0.004
 C22, C23, C24, C25, C23A, C24A, C25A
 with sigma for 1-2 distances of 0.004 and sigma for 1-3 distances of 0.004
 C26, C27, C28, C29, C30, C27A, C28A, C29A, C30A
 with sigma for 1-2 distances of 0.004 and sigma for 1-3 distances of 0.004
 C67, C68, C69, C70, C71, C69A, C70A, C71A
 with sigma for 1-2 distances of 0.004 and sigma for 1-3 distances of 0.004
 C1, C2, C3, C4, C5, C2A, C3A, C4A, C5A
 with sigma for 1-2 distances of 0.004 and sigma for 1-3 distances of 0.004
 C62, C63, C64, C65, C66, C64A, C65A, C66A
 with sigma for 1-2 distances of 0.004 and sigma for 1-3 distances of 0.004
 N00T, C87, C88, C89, C90, C91, C92, C93, C94, C95, C89A, C90A, C91A, C92A,
 C93A, C94A, C95A
 with sigma for 1-2 distances of 0.004 and sigma for 1-3 distances of 0.004
 C51, C52, C53, C54, C55, C53A, C54A, C55A
 with sigma for 1-2 distances of 0.004 and sigma for 1-3 distances of 0.004
 C11, C1A, C12, C13, C15, C1B, C12A, C13A, C15A
 with sigma for 1-2 distances of 0.004 and sigma for 1-3 distances of 0.004
 C17, C18, C19, C20
 with sigma for 1-2 distances of 0.004 and sigma for 1-3 distances of 0.004
 O5, O6, C67
 with sigma for 1-2 distances of 0.004 and sigma for 1-3 distances of 0.004
 C7, C8, C9, C10
 with sigma for 1-2 distances of 0.004 and sigma for 1-3 distances of 0.004
 O14, C46, O13, C47, C48, C49, C50, O13A, C47A, C48A, C49A
 with sigma for 1-2 distances of 0.004 and sigma for 1-3 distances of 0.004
 O14, O13, O13A
 with sigma for 1-2 distances of 0.004 and sigma for 1-3 distances of 0.004
 C72, C14, C73, C74, C75, C14A, C73A, C74A, C75A
 with sigma for 1-2 distances of 0.004 and sigma for 1-3 distances of 0.004
 O3, O4, C72, C14, C73, C74, C75, C14A, C73A, C74A, C75A
 with sigma for 1-2 distances of 0.004 and sigma for 1-3 distances of 0.004
6. Others
 Sof(H88C)=Sof(H88D)=Sof(C89A)=Sof(H89C)=Sof(H89D)=Sof(C95A)=Sof(H95A)=
 Sof(C93A)=Sof(H93A)=Sof(C91A)=Sof(H91A)=Sof(C90A)=Sof(C92A)=Sof(H92A)=
 Sof(C94A)=Sof(H94A)=1-FVAR(1)
 Sof(H88A)=Sof(H88B)=Sof(C89)=Sof(H89A)=Sof(H89B)=Sof(C90)=Sof(C91)=Sof(H91)=
 Sof(C92)=Sof(H92)=Sof(C93)=Sof(H93)=Sof(C94)=Sof(H94)=Sof(C95)=Sof(H95)=FVAR(1)
 Sof(C38A)=Sof(H38D)=Sof(H38E)=Sof(H38F)=Sof(C39A)=Sof(H39D)=Sof(H39E)=
 Sof(H39F)=Sof(C40A)=Sof(H40D)=Sof(H40E)=Sof(H40F)=1-FVAR(2)
 Sof(C38)=Sof(H38A)=Sof(H38B)=Sof(H38C)=Sof(C39)=Sof(H39A)=Sof(H39B)=Sof(H39C)=
 Sof(C40)=Sof(H40A)=Sof(H40B)=Sof(H40C)=FVAR(2)
 Sof(C23A)=Sof(H23D)=Sof(H23E)=Sof(H23F)=Sof(C24A)=Sof(H24D)=Sof(H24E)=
 Sof(H24F)=Sof(C25A)=Sof(H25D)=Sof(H25E)=Sof(H25F)=1-FVAR(3)
 Sof(C23)=Sof(H23A)=Sof(H23B)=Sof(H23C)=Sof(C24)=Sof(H24A)=Sof(H24B)=Sof(H24C)=
 Sof(C25)=Sof(H25A)=Sof(H25B)=Sof(H25C)=FVAR(3)
 Sof(C33A)=Sof(H33D)=Sof(H33E)=Sof(H33F)=Sof(C34A)=Sof(H34D)=Sof(H34E)=
 Sof(H34F)=Sof(C35A)=Sof(H35D)=Sof(H35E)=Sof(H35F)=1-FVAR(4)
 Sof(C33)=Sof(H33A)=Sof(H33B)=Sof(H33C)=Sof(C34)=Sof(H34A)=Sof(H34B)=Sof(H34C)=
 Sof(C35)=Sof(H35A)=Sof(H35B)=Sof(H35C)=FVAR(4)
 Sof(C14A)=Sof(H14D)=Sof(H14E)=Sof(H14F)=Sof(C73A)=Sof(C74A)=Sof(H74D)=
 Sof(H74E)=Sof(H74F)=Sof(C75A)=Sof(H75D)=Sof(H75E)=Sof(H75F)=1-FVAR(5)
 Sof(C14)=Sof(H14A)=Sof(H14B)=Sof(H14C)=Sof(C73)=Sof(C74)=Sof(H74A)=Sof(H74B)=
 Sof(H74C)=Sof(C75)=Sof(H75A)=Sof(H75B)=Sof(H75C)=FVAR(5)
 Sof(C2A)=Sof(C3A)=Sof(H3AA)=Sof(H3AB)=Sof(H3AC)=Sof(C4A)=Sof(H4AA)=Sof(H4AB)=
 Sof(H4AC)=Sof(C5A)=Sof(H5AA)=Sof(H5AB)=Sof(H5AC)=1-FVAR(6)
 Sof(C2)=Sof(C3)=Sof(H3A)=Sof(H3B)=Sof(H3C)=Sof(C4)=Sof(H4A)=Sof(H4B)=Sof(H4C)=
 Sof(C5)=Sof(H5A)=Sof(H5B)=Sof(H5C)=FVAR(6)
 Sof(C27A)=Sof(C28A)=Sof(H28D)=Sof(H28E)=Sof(H28F)=Sof(C29A)=Sof(H29D)=
 Sof(H29E)=Sof(H29F)=Sof(C30A)=Sof(H30D)=Sof(H30E)=Sof(H30F)=1-FVAR(7)
 Sof(C27)=Sof(C28)=Sof(H28A)=Sof(H28B)=Sof(H28C)=Sof(C29)=Sof(H29A)=Sof(H29B)=
 Sof(H29C)=Sof(C30)=Sof(H30A)=Sof(H30B)=Sof(H30C)=FVAR(7)
 Sof(C43A)=Sof(H43D)=Sof(H43E)=Sof(H43F)=Sof(C44A)=Sof(H44D)=Sof(H44E)=
 Sof(H44F)=Sof(C45A)=Sof(H45D)=Sof(H45E)=Sof(H45F)=1-FVAR(8)
 Sof(C43)=Sof(H43A)=Sof(H43B)=Sof(H43C)=Sof(C44)=Sof(H44A)=Sof(H44B)=Sof(H44C)=
 Sof(C45)=Sof(H45A)=Sof(H45B)=Sof(H45C)=FVAR(8)
 Sof(C47A)=Sof(C48A)=Sof(H48D)=Sof(H48E)=Sof(H48F)=Sof(C49A)=Sof(H49D)=
 Sof(H49E)=Sof(H49F)=Sof(C50A)=Sof(H50D)=Sof(H50E)=Sof(H50F)=1-FVAR(9)
 Sof(C47)=Sof(C48)=Sof(H48A)=Sof(H48B)=Sof(H48C)=Sof(C49)=Sof(H49A)=Sof(H49B)=
 Sof(H49C)=Sof(C50)=Sof(H50A)=Sof(H50B)=Sof(H50C)=FVAR(9)
 Sof(C69A)=Sof(H69D)=Sof(H69E)=Sof(H69F)=Sof(C70A)=Sof(H70D)=Sof(H70E)=
 Sof(H70F)=Sof(C71A)=Sof(H71D)=Sof(H71E)=Sof(H71F)=1-FVAR(10)
 Sof(C69)=Sof(H69A)=Sof(H69B)=Sof(H69C)=Sof(C70)=Sof(H70A)=Sof(H70B)=Sof(H70C)=
 Sof(C71)=Sof(H71A)=Sof(H71B)=Sof(H71C)=FVAR(10)
 Sof(C58A)=Sof(H58D)=Sof(H58E)=Sof(H58F)=Sof(C59A)=Sof(H59D)=Sof(H59E)=
 Sof(H59F)=Sof(C60A)=Sof(H60D)=Sof(H60E)=Sof(H60F)=1-FVAR(11)
 Sof(C58)=Sof(H58A)=Sof(H58B)=Sof(H58C)=Sof(C59)=Sof(H59A)=Sof(H59B)=Sof(H59C)=
 Sof(C60)=Sof(H60A)=Sof(H60B)=Sof(H60C)=FVAR(11)
 Sof(C1B)=Sof(H1BA)=Sof(H1BB)=Sof(H1BC)=Sof(C12A)=Sof(C13A)=Sof(H13D)=
 Sof(H13E)=Sof(H13F)=Sof(C15A)=Sof(H15D)=Sof(H15E)=Sof(H15F)=1-FVAR(12)
 Sof(C1A)=Sof(H1AA)=Sof(H1AB)=Sof(H1AC)=Sof(C12)=Sof(C13)=Sof(H13A)=Sof(H13B)=
 Sof(H13C)=Sof(C15)=Sof(H15A)=Sof(H15B)=Sof(H15C)=FVAR(12)
 Sof(C53A)=Sof(H53D)=Sof(H53E)=Sof(H53F)=Sof(C54A)=Sof(H54D)=Sof(H54E)=
 Sof(H54F)=Sof(C55A)=Sof(H55D)=Sof(H55E)=Sof(H55F)=1-FVAR(13)
 Sof(C53)=Sof(H53A)=Sof(H53B)=Sof(H53C)=Sof(C54)=Sof(H54A)=Sof(H54B)=Sof(H54C)=
 Sof(C55)=Sof(H55A)=Sof(H55B)=Sof(H55C)=FVAR(13)
 Sof(O13A)=1-FVAR(14)
 Sof(O13)=FVAR(14)
 Sof(C64A)=Sof(H64D)=Sof(H64E)=Sof(H64F)=Sof(C65A)=Sof(H65D)=Sof(H65E)=
 Sof(H65F)=Sof(C66A)=Sof(H66D)=Sof(H66E)=Sof(H66F)=1-FVAR(15)
 Sof(C64)=Sof(H64A)=Sof(H64B)=Sof(H64C)=Sof(C65)=Sof(H65A)=Sof(H65B)=Sof(H65C)=
 Sof(C66)=Sof(H66A)=Sof(H66B)=Sof(H66C)=FVAR(15)
 Fixed Sof: Zn1(0.66667) Cr1(0.66667) Zn1A(0.33333) Cr1A(0.33333)
7.a Secondary CH2 refined with riding coordinates:
 N00T(H00A,H00B), C87(H87A,H87B), C88(H88A,H88B), C88(H88C,H88D), C89(H89A,
 H89B), C89A(H89C,H89D)
7.b Me refined with riding coordinates:
 C8(H8A,H8B,H8C), C9(H9A,H9B,H9C), C10(H10A,H10B,H10C), C18(H18A,H18B,H18C),
 C19(H19A,H19B,H19C), C20(H20A,H20B,H20C), C1A(H1AA,H1AB,H1AC), C3(H3A,H3B,H3C),
  C4(H4A,H4B,H4C), C5(H5A,H5B,H5C), C13(H13A,H13B,H13C), C14(H14A,H14B,H14C),
 C15(H15A,H15B,H15C), C23(H23A,H23B,H23C), C24(H24A,H24B,H24C), C25(H25A,H25B,
 H25C), C28(H28A,H28B,H28C), C29(H29A,H29B,H29C), C30(H30A,H30B,H30C), C33(H33A,
 H33B,H33C), C34(H34A,H34B,H34C), C35(H35A,H35B,H35C), C38(H38A,H38B,H38C),
 C39(H39A,H39B,H39C), C40(H40A,H40B,H40C), C43(H43A,H43B,H43C), C44(H44A,H44B,
 H44C), C45(H45A,H45B,H45C), C48(H48A,H48B,H48C), C49(H49A,H49B,H49C), C50(H50A,
 H50B,H50C), C53(H53A,H53B,H53C), C54(H54A,H54B,H54C), C55(H55A,H55B,H55C),
 C58(H58A,H58B,H58C), C59(H59A,H59B,H59C), C60(H60A,H60B,H60C), C64(H64A,H64B,
 H64C), C65(H65A,H65B,H65C), C66(H66A,H66B,H66C), C69(H69A,H69B,H69C), C70(H70A,
 H70B,H70C), C71(H71A,H71B,H71C), C74(H74A,H74B,H74C), C75(H75A,H75B,H75C),
 C1B(H1BA,H1BB,H1BC), C3A(H3AA,H3AB,H3AC), C4A(H4AA,H4AB,H4AC), C5A(H5AA,H5AB,
 H5AC), C13A(H13D,H13E,H13F), C14A(H14D,H14E,H14F), C15A(H15D,H15E,H15F),
 C23A(H23D,H23E,H23F), C24A(H24D,H24E,H24F), C25A(H25D,H25E,H25F), C28A(H28D,
 H28E,H28F), C29A(H29D,H29E,H29F), C30A(H30D,H30E,H30F), C33A(H33D,H33E,H33F),
 C34A(H34D,H34E,H34F), C35A(H35D,H35E,H35F), C38A(H38D,H38E,H38F), C39A(H39D,
 H39E,H39F), C40A(H40D,H40E,H40F), C43A(H43D,H43E,H43F), C44A(H44D,H44E,H44F),
 C45A(H45D,H45E,H45F), C48A(H48D,H48E,H48F), C49A(H49D,H49E,H49F), C50A(H50D,
 H50E,H50F), C53A(H53D,H53E,H53F), C54A(H54D,H54E,H54F), C55A(H55D,H55E,H55F),
 C58A(H58D,H58E,H58F), C59A(H59D,H59E,H59F), C60A(H60D,H60E,H60F), C64A(H64D,
 H64E,H64F), C65A(H65D,H65E,H65F), C66A(H66D,H66E,H66F), C69A(H69D,H69E,H69F),
 C70A(H70D,H70E,H70F), C71A(H71D,H71E,H71F), C74A(H74D,H74E,H74F), C75A(H75D,
 H75E,H75F)
7.c Aromatic/amide H refined with riding coordinates:
 C76(H76), C77(H77), C78(H78), C79(H79), C82(H82), C83(H83), C84(H84),
 C85(H85), C91(H91), C92(H92), C93(H93), C94(H94), C95(H95), C95A(H95A),
 C93A(H93A), C91A(H91A), C92A(H92A), C94A(H94A)
7.d Fitted hexagon refined as free rotating group:
 C95A(C93A,C91A,C90A,C92A,C94A)
;
_shelx_shelxl_version_number 2014/7
_olex2_date_sample_data_collection 2014-03-06
_olex2_submission_special_instructions 'No special instructions were received'

loop_
_space_group_symop_operation_xyz
'x, y, z'
'-x, y+1/2, -z+1/2'
'-x, -y, -z'
'x, -y-1/2, z-1/2'

loop_
_atom_site_label
_atom_site_type_symbol
_atom_site_fract_x
_atom_site_fract_y
_atom_site_fract_z
_atom_site_U_iso_or_equiv
_atom_site_adp_type
_atom_site_occupancy
_atom_site_site_symmetry_order
_atom_site_calc_flag
_atom_site_refinement_flags_posn
_atom_site_refinement_flags_adp
_atom_site_refinement_flags_occupancy
_atom_site_disorder_assembly
_atom_site_disorder_group
Zn2 Zn 0.57990(4) 0.78966(4) 0.57361(3) 0.0643(3) Uani 1 1 d . . . . .
Cr2 Cr 0.72589(5) 0.73741(5) 0.66882(3) 0.0536(3) Uani 1 1 d . . . . .
Cr3 Cr 0.89635(5) 0.70592(6) 0.71166(3) 0.0593(3) Uani 1 1 d . . . . .
Cr4 Cr 0.96956(5) 0.68224(6) 0.65850(4) 0.0583(3) Uani 1 1 d . . . . .
Cr5 Cr 0.90082(6) 0.66232(6) 0.55013(4) 0.0668(4) Uani 1 1 d D . . . .
Cr6 Cr 0.74142(6) 0.68517(7) 0.45040(4) 0.0709(4) Uani 1 1 d D . . . .
F1 F 0.57180(19) 0.75011(18) 0.52420(12) 0.0656(11) Uani 1 1 d . . . . .
F2 F 0.56380(18) 0.70641(17) 0.45833(11) 0.0557(9) Uani 1 1 d . . . . .
F3 F 0.6790(2) 0.72468(18) 0.45870(12) 0.0663(11) Uani 1 1 d . . . . .
F4 F 0.80027(18) 0.66237(18) 0.51318(11) 0.0588(10) Uani 1 1 d . . . . .
F5 F 0.90395(18) 0.70098(17) 0.59688(11) 0.0569(10) Uani 1 1 d . . . . .
F6 F 0.89283(17) 0.67731(17) 0.66271(11) 0.0545(9) Uani 1 1 d . . . . .
F7 F 0.80884(17) 0.74625(17) 0.67078(11) 0.0537(9) Uani 1 1 d . . . . .
F8 F 0.67258(18) 0.73982(17) 0.60699(11) 0.0574(10) Uani 1 1 d . . . . .
O1 O 0.4902(3) 0.8333(3) 0.53247(18) 0.097(2) Uani 1 1 d . . . . .
O2 O 0.4288(2) 0.7822(3) 0.46958(18) 0.0780(16) Uani 1 1 d . . . . .
O3 O 0.5192(3) 0.8245(3) 0.4531(2) 0.0916(18) Uani 1 1 d . U . . .
O4 O 0.5657(4) 0.8101(3) 0.4175(3) 0.113(2) Uani 1 1 d . U . . .
O5 O 0.4194(3) 0.7378(3) 0.39842(17) 0.0757(15) Uani 1 1 d . U . . .
O6 O 0.4644(3) 0.7162(5) 0.36463(19) 0.136(3) Uani 1 1 d . U . . .
O8 O 0.6883(4) 0.7086(5) 0.3884(2) 0.144(4) Uani 1 1 d . . . . .
O9 O 0.5763(4) 0.6345(4) 0.4043(2) 0.106(2) Uani 1 1 d . . . . .
O10 O 0.6879(4) 0.6103(3) 0.4348(2) 0.112(2) Uani 1 1 d . . . . .
O11 O 0.7986(4) 0.7583(3) 0.4665(3) 0.116(3) Uani 1 1 d . . . . .
O12 O 0.9049(4) 0.7386(3) 0.5272(2) 0.102(2) Uani 1 1 d . . . . .
O14 O 0.9029(3) 0.6204(3) 0.50592(19) 0.103(2) Uani 1 1 d D U . . .
O15 O 1.0045(3) 0.6615(4) 0.58743(19) 0.106(2) Uani 1 1 d . . . . .
O16 O 1.0482(3) 0.6887(3) 0.65552(18) 0.0899(19) Uani 1 1 d . . . . .
O17 O 0.9009(3) 0.5845(2) 0.57372(19) 0.0796(16) Uani 1 1 d . . . . .
O18 O 0.9620(3) 0.5974(3) 0.64604(18) 0.0769(15) Uani 1 1 d . . . . .
O19 O 0.9824(3) 0.7660(2) 0.67383(18) 0.0733(15) Uani 1 1 d . . . . .
O20 O 0.9474(3) 0.7775(3) 0.71629(16) 0.0730(15) Uani 1 1 d . . . . .
O21 O 1.0382(2) 0.6619(3) 0.72065(17) 0.0789(16) Uani 1 1 d . . . . .
O22 O 0.9865(3) 0.6651(3) 0.75396(15) 0.0851(18) Uani 1 1 d . . . . .
O23 O 0.8988(3) 0.7351(3) 0.76087(15) 0.0855(18) Uani 1 1 d . . . . .
O24 O 0.7852(3) 0.7359(3) 0.73362(15) 0.0686(14) Uani 1 1 d . . . . .
O25 O 0.8487(3) 0.6330(2) 0.70915(17) 0.0738(15) Uani 1 1 d . . . . .
O26 O 0.7329(2) 0.6498(2) 0.66866(14) 0.0603(12) Uani 1 1 d . . . . .
O27 O 0.7224(3) 0.8225(2) 0.67338(17) 0.0739(15) Uani 1 1 d . . . . .
O28 O 0.6331(3) 0.8592(3) 0.6080(2) 0.101(2) Uani 1 1 d . . . . .
O29 O 0.6428(3) 0.7250(3) 0.66749(16) 0.0733(15) Uani 1 1 d . . . . .
O30 O 0.5451(3) 0.7404(3) 0.5990(2) 0.0929(19) Uani 1 1 d . . . . .
O61 O 0.5843(4) 0.7395(5) 0.3634(2) 0.136(3) Uani 1 1 d . . . . .
N00T N 0.2957(3) 0.2798(3) 0.45786(18) 0.0602(15) Uani 1 1 d . U . . .
H00A H 0.3102 0.2879 0.4852 0.072 Uiso 1 1 calc R . . . .
H00B H 0.3339 0.2733 0.4590 0.072 Uiso 1 1 calc R . . . .
N00X N 0.4665(3) 0.6620(3) 0.46972(18) 0.0555(14) Uani 1 1 d . . . . .
C1 C 0.4340(4) 0.8209(4) 0.4954(3) 0.086(3) Uani 1 1 d D U . . .
C6 C 0.5766(4) 0.7223(4) 0.6373(3) 0.071(2) Uani 1 1 d . . . . .
C7 C 0.5327(5) 0.6974(5) 0.6505(3) 0.097(3) Uani 1 1 d . U . . .
C8 C 0.5044(8) 0.7505(7) 0.6621(5) 0.159(5) Uani 1 1 d . U . . .
H8A H 0.5435 0.7709 0.6875 0.238 Uiso 1 1 calc R . . . .
H8B H 0.4791 0.7773 0.6374 0.238 Uiso 1 1 calc R . . . .
H8C H 0.4731 0.7361 0.6684 0.238 Uiso 1 1 calc R . . . .
C9 C 0.5748(7) 0.6594(8) 0.6912(5) 0.166(5) Uani 1 1 d . U . . .
H9A H 0.6157 0.6810 0.7144 0.249 Uiso 1 1 calc R . . . .
H9B H 0.5461 0.6491 0.7004 0.249 Uiso 1 1 calc R . . . .
H9C H 0.5896 0.6240 0.6848 0.249 Uiso 1 1 calc R . . . .
C10 C 0.4672(7) 0.6706(8) 0.6112(4) 0.171(6) Uani 1 1 d . U . . .
H10A H 0.4445 0.6985 0.5872 0.257 Uiso 1 1 calc R . . . .
H10B H 0.4791 0.6354 0.6026 0.257 Uiso 1 1 calc R . . . .
H10C H 0.4356 0.6605 0.6183 0.257 Uiso 1 1 calc R . . . .
C11 C 0.6853(5) 0.8641(4) 0.6484(4) 0.087(3) Uani 1 1 d D U . . .
C16 C 0.7858(4) 0.6178(4) 0.6907(2) 0.0585(19) Uani 1 1 d . . . . .
C17 C 0.7764(5) 0.5516(4) 0.6968(3) 0.088(2) Uani 1 1 d . U . . .
C18 C 0.7950(9) 0.5141(6) 0.6720(5) 0.158(5) Uani 1 1 d . U . . .
H18A H 0.7648 0.5246 0.6412 0.237 Uiso 1 1 calc R . . . .
H18B H 0.8435 0.5209 0.6838 0.237 Uiso 1 1 calc R . . . .
H18C H 0.7884 0.4729 0.6752 0.237 Uiso 1 1 calc R . . . .
C19 C 0.6978(7) 0.5377(5) 0.6741(4) 0.142(4) Uani 1 1 d . U . . .
H19A H 0.6816 0.5600 0.6880 0.212 Uiso 1 1 calc R . . . .
H19B H 0.6705 0.5483 0.6434 0.212 Uiso 1 1 calc R . . . .
H19C H 0.6923 0.4961 0.6767 0.212 Uiso 1 1 calc R . . . .
C20 C 0.8211(8) 0.5389(6) 0.7464(4) 0.166(5) Uani 1 1 d . U . . .
H20A H 0.8063 0.5643 0.7598 0.249 Uiso 1 1 calc R . . . .
H20B H 0.8150 0.4982 0.7509 0.249 Uiso 1 1 calc R . . . .
H20C H 0.8701 0.5461 0.7595 0.249 Uiso 1 1 calc R . . . .
C21 C 0.8494(5) 0.7415(4) 0.7645(3) 0.079(2) Uani 1 1 d . U . . .
C22 C 0.8707(5) 0.7567(6) 0.8095(3) 0.112(3) Uani 1 1 d . U . . .
C26 C 1.0348(4) 0.6524(4) 0.7525(3) 0.066(2) Uani 1 1 d D U . . .
C31 C 0.9778(4) 0.7940(4) 0.6997(3) 0.070(2) Uani 1 1 d . . . . .
C32 C 1.0128(6) 0.8554(5) 0.7153(4) 0.125(4) Uani 1 1 d D U . . .
C36 C 0.9349(4) 0.5653(4) 0.6126(3) 0.068(2) Uani 1 1 d . U . . .
C37 C 0.9449(6) 0.4990(4) 0.6187(3) 0.095(2) Uani 1 1 d . U . . .
C41 C 1.0531(4) 0.6767(5) 0.6259(3) 0.093(3) Uani 1 1 d . U . . .
C42 C 1.1285(5) 0.6806(7) 0.6374(4) 0.124(4) Uani 1 1 d . U . . .
C46 C 0.8631(5) 0.6189(4) 0.4656(3) 0.086(3) Uani 1 1 d D U . . .
C51 C 0.8602(8) 0.7694(5) 0.4930(5) 0.100(3) Uani 1 1 d D U . . .
C52 C 0.8940(7) 0.8214(5) 0.4848(4) 0.141(4) Uani 1 1 d D U . . .
C56 C 0.6222(8) 0.5994(5) 0.4148(3) 0.094(3) Uani 1 1 d D U . . .
C57 C 0.5982(8) 0.5336(6) 0.3970(4) 0.135(4) Uani 1 1 d D U . . .
C62 C 0.6310(7) 0.7294(7) 0.3601(3) 0.123(4) Uani 1 1 d D U . . .
C63 C 0.6146(6) 0.7467(8) 0.3161(3) 0.168(5) Uani 1 1 d D U . . .
C67 C 0.4155(4) 0.7261(4) 0.3657(3) 0.079(2) Uani 1 1 d . U . . .
C68 C 0.3412(5) 0.7140(6) 0.3225(3) 0.119(3) Uani 1 1 d . U . . .
C72 C 0.5410(5) 0.8432(5) 0.4332(4) 0.102(3) Uani 1 1 d D U . . .
C76 C 0.4435(4) 0.6511(3) 0.4931(2) 0.0595(19) Uani 1 1 d . . . . .
H76 H 0.4468 0.6809 0.5113 0.071 Uiso 1 1 calc R . . . .
C77 C 0.4642(4) 0.6174(3) 0.4457(2) 0.0630(19) Uani 1 1 d . . . . .
H77 H 0.4833 0.6236 0.4305 0.076 Uiso 1 1 calc R . . . .
C78 C 0.4142(4) 0.5968(4) 0.4920(2) 0.0630(19) Uani 1 1 d . . . . .
H78 H 0.3990 0.5910 0.5094 0.076 Uiso 1 1 calc R . . . .
C79 C 0.4348(4) 0.5621(3) 0.4420(2) 0.0560(17) Uani 1 1 d . . . . .
H79 H 0.4336 0.5329 0.4242 0.067 Uiso 1 1 calc R . . . .
C80 C 0.4078(3) 0.5512(3) 0.4648(2) 0.0527(17) Uani 1 1 d . . . . .
C81 C 0.3723(3) 0.4939(3) 0.4601(2) 0.0531(17) Uani 1 1 d . . . . .
C82 C 0.3157(4) 0.4894(3) 0.4612(2) 0.065(2) Uani 1 1 d . . . . .
H82 H 0.2997 0.5232 0.4669 0.078 Uiso 1 1 calc R . . . .
C83 C 0.3932(3) 0.4424(3) 0.4502(2) 0.0549(17) Uani 1 1 d . . . . .
H83 H 0.4314 0.4436 0.4490 0.066 Uiso 1 1 calc R . . . .
C84 C 0.2816(4) 0.4362(4) 0.4540(2) 0.067(2) Uani 1 1 d . . . . .
H84 H 0.2453 0.4342 0.4570 0.080 Uiso 1 1 calc R . . . .
C85 C 0.3572(3) 0.3896(3) 0.4420(2) 0.0521(17) Uani 1 1 d . . . . .
H85 H 0.3723 0.3557 0.4360 0.063 Uiso 1 1 calc R . . . .
C86 C 0.3002(3) 0.3860(3) 0.44267(19) 0.0447(15) Uani 1 1 d . . . . .
C87 C 0.2568(3) 0.3314(3) 0.4290(2) 0.0571(17) Uani 1 1 d . U . . .
H87A H 0.2164 0.3393 0.4290 0.069 Uiso 1 1 calc R . . . .
H87B H 0.2389 0.3215 0.3990 0.069 Uiso 1 1 calc R . . . .
C88 C 0.2514(5) 0.2252(4) 0.4418(3) 0.089(3) Uani 1 1 d D U . . .
H88A H 0.2111 0.2317 0.4420 0.107 Uiso 0.801(12) 1 calc R . P A 1
H88B H 0.2336 0.2177 0.4114 0.107 Uiso 0.801(12) 1 calc R . P A 1
H88C H 0.2713 0.2031 0.4689 0.107 Uiso 0.199(12) 1 calc R . P A 2
H88D H 0.2063 0.2398 0.4334 0.107 Uiso 0.199(12) 1 calc R . P A 2
Zn1 Zn 0.57109(5) 0.72238(6) 0.40921(3) 0.0820(4) Uani 0.6667 1 d . . P B 1
Cr1 Cr 0.49588(5) 0.74624(5) 0.46185(3) 0.0656(3) Uani 0.6667 1 d . . P B 1
O13 O 0.801(3) 0.632(9) 0.444(4) 0.20(8) Uani 0.16(13) 1 d D U P C 1
C1A C 0.675(2) 0.9326(13) 0.6935(11) 0.187(10) Uani 0.63(3) 1 d . U P D 1
H1AA H 0.6996 0.9051 0.7178 0.280 Uiso 0.63(3) 1 calc R . P D 1
H1AB H 0.6806 0.9721 0.7047 0.280 Uiso 0.63(3) 1 calc R . P D 1
H1AC H 0.6256 0.9226 0.6743 0.280 Uiso 0.63(3) 1 calc R . P D 1
C2 C 0.3676(6) 0.8541(7) 0.4810(4) 0.133(6) Uani 0.692(18) 1 d D U P E 1
C3 C 0.3870(9) 0.9140(8) 0.5011(7) 0.170(9) Uani 0.692(18) 1 d D U P E 1
H3A H 0.4192 0.9104 0.5327 0.256 Uiso 0.692(18) 1 calc R . P E 1
H3B H 0.4092 0.9358 0.4907 0.256 Uiso 0.692(18) 1 calc R . P E 1
H3C H 0.3451 0.9344 0.4930 0.256 Uiso 0.692(18) 1 calc R . P E 1
C4 C 0.3170(9) 0.8572(10) 0.4312(4) 0.159(8) Uani 0.692(18) 1 d D U P E 1
H4A H 0.3055 0.8178 0.4192 0.238 Uiso 0.692(18) 1 calc R . P E 1
H4B H 0.2745 0.8773 0.4224 0.238 Uiso 0.692(18) 1 calc R . P E 1
H4C H 0.3386 0.8786 0.4202 0.238 Uiso 0.692(18) 1 calc R . P E 1
C5 C 0.3348(14) 0.8174(11) 0.4983(9) 0.214(10) Uani 0.692(18) 1 d D U P E 1
H5A H 0.3226 0.7788 0.4849 0.321 Uiso 0.692(18) 1 calc R . P E 1
H5B H 0.3683 0.8134 0.5299 0.321 Uiso 0.692(18) 1 calc R . P E 1
H5C H 0.2930 0.8369 0.4912 0.321 Uiso 0.692(18) 1 calc R . P E 1
C12 C 0.7079(13) 0.9291(9) 0.6659(8) 0.131(6) Uani 0.63(3) 1 d . U P D 1
C13 C 0.6702(16) 0.9706(10) 0.6299(9) 0.162(9) Uani 0.63(3) 1 d . U P D 1
H13A H 0.6208 0.9605 0.6111 0.243 Uiso 0.63(3) 1 calc R . P D 1
H13B H 0.6761 1.0099 0.6414 0.243 Uiso 0.63(3) 1 calc R . P D 1
H13C H 0.6886 0.9690 0.6131 0.243 Uiso 0.63(3) 1 calc R . P D 1
C14 C 0.4605(8) 0.9103(8) 0.3707(6) 0.179(8) Uani 0.768(18) 1 d D U P F 1
H14A H 0.4236 0.8978 0.3727 0.269 Uiso 0.768(18) 1 calc R . P F 1
H14B H 0.4518 0.9505 0.3602 0.269 Uiso 0.768(18) 1 calc R . P F 1
H14C H 0.4610 0.8850 0.3505 0.269 Uiso 0.768(18) 1 calc R . P F 1
C15 C 0.7831(11) 0.9358(10) 0.6983(10) 0.159(9) Uani 0.63(3) 1 d . U P D 1
H15A H 0.8007 0.9051 0.7202 0.238 Uiso 0.63(3) 1 calc R . P D 1
H15B H 0.8056 0.9330 0.6841 0.238 Uiso 0.63(3) 1 calc R . P D 1
H15C H 0.7931 0.9739 0.7123 0.238 Uiso 0.63(3) 1 calc R . P D 1
C23 C 0.8121(12) 0.7610(16) 0.8126(7) 0.133(8) Uani 0.559(16) 1 d . U P G 1
H23A H 0.8302 0.7708 0.8424 0.200 Uiso 0.559(16) 1 calc R . P G 1
H23B H 0.7797 0.7912 0.7929 0.200 Uiso 0.559(16) 1 calc R . P G 1
H23C H 0.7878 0.7236 0.8046 0.200 Uiso 0.559(16) 1 calc R . P G 1
C24 C 0.9206(13) 0.7059(14) 0.8419(7) 0.146(8) Uani 0.559(16) 1 d . U P G 1
H24A H 0.9600 0.7016 0.8408 0.219 Uiso 0.559(16) 1 calc R . P G 1
H24B H 0.9377 0.7156 0.8715 0.219 Uiso 0.559(16) 1 calc R . P G 1
H24C H 0.8947 0.6693 0.8331 0.219 Uiso 0.559(16) 1 calc R . P G 1
C25 C 0.9091(15) 0.8166(14) 0.8225(8) 0.146(8) Uani 0.559(16) 1 d . U P G 1
H25A H 0.9477 0.8142 0.8205 0.219 Uiso 0.559(16) 1 calc R . P G 1
H25B H 0.8766 0.8468 0.8028 0.219 Uiso 0.559(16) 1 calc R . P G 1
H25C H 0.9270 0.8262 0.8523 0.219 Uiso 0.559(16) 1 calc R . P G 1
C27 C 1.1008(10) 0.6265(10) 0.7936(6) 0.103(6) Uani 0.63(2) 1 d . U P H 1
C28 C 1.1561(9) 0.6068(11) 0.7886(8) 0.122(7) Uani 0.63(2) 1 d . U P H 1
H28A H 1.1346 0.5824 0.7627 0.183 Uiso 0.63(2) 1 calc R . P H 1
H28B H 1.1773 0.6409 0.7857 0.183 Uiso 0.63(2) 1 calc R . P H 1
H28C H 1.1918 0.5844 0.8142 0.183 Uiso 0.63(2) 1 calc R . P H 1
C29 C 1.0694(11) 0.5599(10) 0.7979(8) 0.136(8) Uani 0.63(2) 1 d . U P H 1
H29A H 1.0537 0.5357 0.7726 0.204 Uiso 0.63(2) 1 calc R . P H 1
H29B H 1.1066 0.5398 0.8243 0.204 Uiso 0.63(2) 1 calc R . P H 1
H29C H 1.0306 0.5672 0.7990 0.204 Uiso 0.63(2) 1 calc R . P H 1
C30 C 1.1252(12) 0.6643(14) 0.8318(6) 0.159(10) Uani 0.63(2) 1 d . U P H 1
H30A H 1.0858 0.6743 0.8319 0.239 Uiso 0.63(2) 1 calc R . P H 1
H30B H 1.1601 0.6434 0.8586 0.239 Uiso 0.63(2) 1 calc R . P H 1
H30C H 1.1456 0.6999 0.8301 0.239 Uiso 0.63(2) 1 calc R . P H 1
C33 C 1.0488(14) 0.8745(11) 0.6955(9) 0.176(9) Uani 0.618(16) 1 d D U P I 1
H33A H 1.0810 0.8440 0.7001 0.264 Uiso 0.618(16) 1 calc R . P I 1
H33B H 1.0140 0.8811 0.6644 0.264 Uiso 0.618(16) 1 calc R . P I 1
H33C H 1.0745 0.9105 0.7094 0.264 Uiso 0.618(16) 1 calc R . P I 1
C34 C 1.0705(11) 0.8471(11) 0.7659(6) 0.172(9) Uani 0.618(16) 1 d D U P I 1
H34A H 1.1043 0.8181 0.7708 0.258 Uiso 0.618(16) 1 calc R . P I 1
H34B H 1.0941 0.8842 0.7788 0.258 Uiso 0.618(16) 1 calc R . P I 1
H34C H 1.0487 0.8339 0.7793 0.258 Uiso 0.618(16) 1 calc R . P I 1
C35 C 0.9621(13) 0.9005(10) 0.7095(10) 0.167(9) Uani 0.618(16) 1 d D U P I 1
H35A H 0.9403 0.8864 0.7227 0.251 Uiso 0.618(16) 1 calc R . P I 1
H35B H 0.9868 0.9369 0.7235 0.251 Uiso 0.618(16) 1 calc R . P I 1
H35C H 0.9262 0.9074 0.6785 0.251 Uiso 0.618(16) 1 calc R . P I 1
C38 C 1.0245(11) 0.4912(9) 0.6414(9) 0.148(7) Uani 0.635(15) 1 d . U P J 1
H38A H 1.0365 0.4498 0.6468 0.221 Uiso 0.635(15) 1 calc R . P J 1
H38B H 1.0356 0.5066 0.6225 0.221 Uiso 0.635(15) 1 calc R . P J 1
H38C H 1.0513 0.5124 0.6689 0.221 Uiso 0.635(15) 1 calc R . P J 1
C39 C 0.9022(12) 0.4675(8) 0.5715(6) 0.125(6) Uani 0.635(15) 1 d . U P J 1
H39A H 0.9086 0.4254 0.5754 0.188 Uiso 0.635(15) 1 calc R . P J 1
H39B H 0.8528 0.4769 0.5550 0.188 Uiso 0.635(15) 1 calc R . P J 1
H39C H 0.9197 0.4815 0.5557 0.188 Uiso 0.635(15) 1 calc R . P J 1
C40 C 0.9184(14) 0.4773(8) 0.6443(8) 0.134(7) Uani 0.635(15) 1 d . U P J 1
H40A H 0.9247 0.4351 0.6482 0.200 Uiso 0.635(15) 1 calc R . P J 1
H40B H 0.9446 0.4964 0.6727 0.200 Uiso 0.635(15) 1 calc R . P J 1
H40C H 0.8690 0.4867 0.6281 0.200 Uiso 0.635(15) 1 calc R . P J 1
C43 C 1.1802(11) 0.6987(16) 0.6789(9) 0.119(9) Uani 0.413(17) 1 d D U P K 1
H43A H 1.1668 0.7357 0.6846 0.178 Uiso 0.413(17) 1 calc R . P K 1
H43B H 1.1871 0.6694 0.6996 0.178 Uiso 0.413(17) 1 calc R . P K 1
H43C H 1.2234 0.7038 0.6821 0.178 Uiso 0.413(17) 1 calc R . P K 1
C44 C 1.1242(14) 0.7271(17) 0.6031(10) 0.147(9) Uani 0.413(17) 1 d D U P K 1
H44A H 1.0876 0.7149 0.5732 0.220 Uiso 0.413(17) 1 calc R . P K 1
H44B H 1.1136 0.7660 0.6080 0.220 Uiso 0.413(17) 1 calc R . P K 1
H44C H 1.1687 0.7279 0.6076 0.220 Uiso 0.413(17) 1 calc R . P K 1
C45 C 1.1402(12) 0.6234(16) 0.6228(11) 0.141(8) Uani 0.413(17) 1 d D U P K 1
H45A H 1.1002 0.6151 0.5929 0.211 Uiso 0.413(17) 1 calc R . P K 1
H45B H 1.1822 0.6264 0.6243 0.211 Uiso 0.413(17) 1 calc R . P K 1
H45C H 1.1459 0.5920 0.6418 0.211 Uiso 0.413(17) 1 calc R . P K 1
C47 C 0.898(5) 0.587(4) 0.439(3) 0.100(10) Uani 0.178(19) 1 d . U P C 1
C48 C 0.925(4) 0.533(3) 0.461(2) 0.106(13) Uani 0.178(19) 1 d . U P C 1
H48A H 0.8868 0.5072 0.4532 0.158 Uiso 0.178(19) 1 calc R . P C 1
H48B H 0.9516 0.5145 0.4520 0.158 Uiso 0.178(19) 1 calc R . P C 1
H48C H 0.9556 0.5394 0.4922 0.158 Uiso 0.178(19) 1 calc R . P C 1
C49 C 0.930(4) 0.641(3) 0.438(2) 0.115(14) Uani 0.178(19) 1 d . U P C 1
H49A H 0.8945 0.6692 0.4188 0.173 Uiso 0.178(19) 1 calc R . P C 1
H49B H 0.9613 0.6565 0.4673 0.173 Uiso 0.178(19) 1 calc R . P C 1
H49C H 0.9573 0.6316 0.4272 0.173 Uiso 0.178(19) 1 calc R . P C 1
C50 C 0.823(3) 0.553(3) 0.402(2) 0.101(13) Uani 0.178(19) 1 d . U P C 1
H50A H 0.7898 0.5806 0.3797 0.151 Uiso 0.178(19) 1 calc R . P C 1
H50B H 0.8320 0.5221 0.3881 0.151 Uiso 0.178(19) 1 calc R . P C 1
H50C H 0.8047 0.5358 0.4161 0.151 Uiso 0.178(19) 1 calc R . P C 1
C53 C 0.941(2) 0.8548(17) 0.5298(8) 0.150(11) Uani 0.40(4) 1 d D U P L 1
H53A H 0.9745 0.8279 0.5525 0.225 Uiso 0.40(4) 1 calc R . P L 1
H53B H 0.9649 0.8869 0.5275 0.225 Uiso 0.40(4) 1 calc R . P L 1
H53C H 0.9110 0.8703 0.5372 0.225 Uiso 0.40(4) 1 calc R . P L 1
C54 C 0.8377(16) 0.8603(17) 0.4461(11) 0.143(10) Uani 0.40(4) 1 d D U P L 1
H54A H 0.8603 0.8919 0.4419 0.214 Uiso 0.40(4) 1 calc R . P L 1
H54B H 0.8104 0.8367 0.4197 0.214 Uiso 0.40(4) 1 calc R . P L 1
H54C H 0.8070 0.8766 0.4523 0.214 Uiso 0.40(4) 1 calc R . P L 1
C55 C 0.941(2) 0.7870(16) 0.4747(18) 0.147(10) Uani 0.40(4) 1 d D U P L 1
H55A H 0.9751 0.7633 0.4999 0.220 Uiso 0.40(4) 1 calc R . P L 1
H55B H 0.9109 0.7617 0.4495 0.220 Uiso 0.40(4) 1 calc R . P L 1
H55C H 0.9644 0.8149 0.4685 0.220 Uiso 0.40(4) 1 calc R . P L 1
C58 C 0.5428(12) 0.5151(8) 0.4049(8) 0.141(7) Uani 0.75(2) 1 d . U P M 1
H58A H 0.5644 0.5168 0.4360 0.212 Uiso 0.75(2) 1 calc R . P M 1
H58B H 0.5032 0.5418 0.3893 0.212 Uiso 0.75(2) 1 calc R . P M 1
H58C H 0.5268 0.4754 0.3943 0.212 Uiso 0.75(2) 1 calc R . P M 1
C59 C 0.6685(13) 0.4951(9) 0.4271(7) 0.158(7) Uani 0.75(2) 1 d . U P M 1
H59A H 0.6847 0.4961 0.4572 0.236 Uiso 0.75(2) 1 calc R . P M 1
H59B H 0.6589 0.4548 0.4167 0.236 Uiso 0.75(2) 1 calc R . P M 1
H59C H 0.7045 0.5112 0.4254 0.236 Uiso 0.75(2) 1 calc R . P M 1
C60 C 0.5715(16) 0.5329(11) 0.3497(6) 0.169(8) Uani 0.75(2) 1 d . U P M 1
H60A H 0.6088 0.5448 0.3480 0.253 Uiso 0.75(2) 1 calc R . P M 1
H60B H 0.5561 0.4936 0.3379 0.253 Uiso 0.75(2) 1 calc R . P M 1
H60C H 0.5325 0.5600 0.3329 0.253 Uiso 0.75(2) 1 calc R . P M 1
C64 C 0.6271(18) 0.6912(11) 0.2991(9) 0.206(10) Uani 0.58(2) 1 d D U P N 1
H64A H 0.6738 0.6763 0.3213 0.309 Uiso 0.58(2) 1 calc R . P N 1
H64B H 0.5928 0.6616 0.2926 0.309 Uiso 0.58(2) 1 calc R . P N 1
H64C H 0.6225 0.7004 0.2727 0.309 Uiso 0.58(2) 1 calc R . P N 1
C65 C 0.6703(13) 0.7936(13) 0.3269(6) 0.182(9) Uani 0.58(2) 1 d D U P N 1
H65A H 0.7169 0.7777 0.3481 0.272 Uiso 0.58(2) 1 calc R . P N 1
H65B H 0.6647 0.8040 0.3003 0.272 Uiso 0.58(2) 1 calc R . P N 1
H65C H 0.6641 0.8283 0.3389 0.272 Uiso 0.58(2) 1 calc R . P N 1
C66 C 0.5428(10) 0.7721(15) 0.2832(7) 0.166(10) Uani 0.58(2) 1 d D U P N 1
H66A H 0.5371 0.7817 0.2565 0.249 Uiso 0.58(2) 1 calc R . P N 1
H66B H 0.5076 0.7435 0.2768 0.249 Uiso 0.58(2) 1 calc R . P N 1
H66C H 0.5373 0.8073 0.2952 0.249 Uiso 0.58(2) 1 calc R . P N 1
C69 C 0.2972(17) 0.675(2) 0.3361(10) 0.145(10) Uani 0.37(2) 1 d . U P O 1
H69A H 0.2504 0.6665 0.3100 0.217 Uiso 0.37(2) 1 calc R . P O 1
H69B H 0.3217 0.6384 0.3498 0.217 Uiso 0.37(2) 1 calc R . P O 1
H69C H 0.2940 0.6973 0.3565 0.217 Uiso 0.37(2) 1 calc R . P O 1
C70 C 0.335(2) 0.666(3) 0.2909(14) 0.170(11) Uani 0.37(2) 1 d . U P O 1
H70A H 0.2867 0.6627 0.2653 0.255 Uiso 0.37(2) 1 calc R . P O 1
H70B H 0.3638 0.6776 0.2818 0.255 Uiso 0.37(2) 1 calc R . P O 1
H70C H 0.3513 0.6288 0.3059 0.255 Uiso 0.37(2) 1 calc R . P O 1
C71 C 0.313(2) 0.778(2) 0.3042(13) 0.150(11) Uani 0.37(2) 1 d . U P O 1
H71A H 0.2665 0.7760 0.2768 0.224 Uiso 0.37(2) 1 calc R . P O 1
H71B H 0.3122 0.8007 0.3253 0.224 Uiso 0.37(2) 1 calc R . P O 1
H71C H 0.3444 0.7973 0.2993 0.224 Uiso 0.37(2) 1 calc R . P O 1
C73 C 0.5322(7) 0.9067(6) 0.4166(5) 0.147(6) Uani 0.768(18) 1 d D U P F 1
C74 C 0.5906(11) 0.9263(10) 0.4139(8) 0.211(9) Uani 0.768(18) 1 d D U P F 1
H74A H 0.5896 0.9026 0.3925 0.316 Uiso 0.768(18) 1 calc R . P F 1
H74B H 0.5837 0.9673 0.4052 0.316 Uiso 0.768(18) 1 calc R . P F 1
H74C H 0.6355 0.9217 0.4424 0.316 Uiso 0.768(18) 1 calc R . P F 1
C75 C 0.5297(11) 0.9419(8) 0.4498(7) 0.189(8) Uani 0.768(18) 1 d D U P F 1
H75A H 0.4917 0.9275 0.4500 0.283 Uiso 0.768(18) 1 calc R . P F 1
H75B H 0.5738 0.9375 0.4787 0.283 Uiso 0.768(18) 1 calc R . P F 1
H75C H 0.5220 0.9831 0.4416 0.283 Uiso 0.768(18) 1 calc R . P F 1
C89 C 0.2905(6) 0.1725(4) 0.4688(4) 0.097(4) Uani 0.801(12) 1 d D U P A 1
H89A H 0.3067 0.1796 0.4989 0.117 Uiso 0.801(12) 1 calc R . P A 1
H89B H 0.3321 0.1673 0.4696 0.117 Uiso 0.801(12) 1 calc R . P A 1
C90 C 0.2485(7) 0.1170(5) 0.4525(4) 0.098(4) Uani 0.801(12) 1 d D U P A 1
C91 C 0.1974(12) 0.1086(9) 0.4555(9) 0.190(8) Uani 0.801(12) 1 d . U P A 1
H91 H 0.1852 0.1385 0.4667 0.229 Uiso 0.801(12) 1 calc R . P A 1
C92 C 0.2550(11) 0.0768(9) 0.4279(8) 0.151(6) Uani 0.801(12) 1 d . U P A 1
H92 H 0.2855 0.0859 0.4209 0.181 Uiso 0.801(12) 1 calc R . P A 1
C93 C 0.1581(13) 0.0516(9) 0.4411(9) 0.190(7) Uani 0.801(12) 1 d . U P A 1
H93 H 0.1247 0.0442 0.4461 0.228 Uiso 0.801(12) 1 calc R . P A 1
C94 C 0.2187(12) 0.0232(8) 0.4130(8) 0.155(6) Uani 0.801(12) 1 d . U P A 1
H94 H 0.2268 -0.0040 0.3979 0.186 Uiso 0.801(12) 1 calc R . P A 1
C95 C 0.1707(12) 0.0116(9) 0.4213(9) 0.159(6) Uani 0.801(12) 1 d . U P A 1
H95 H 0.1470 -0.0246 0.4128 0.190 Uiso 0.801(12) 1 calc R . P A 1
Zn1A Zn 0.49588(5) 0.74624(5) 0.46185(3) 0.0656(3) Uani 0.3333 1 d . . P B 2
Cr1A Cr 0.57109(5) 0.72238(6) 0.40921(3) 0.0820(4) Uani 0.3333 1 d . . P B 2
O13A O 0.8067(8) 0.6443(12) 0.4423(4) 0.120(7) Uani 0.84(13) 1 d D U P C 2
C1B C 0.628(2) 0.9281(15) 0.6726(13) 0.124(11) Uani 0.37(3) 1 d D U P D 2
H1BA H 0.6266 0.8940 0.6873 0.186 Uiso 0.37(3) 1 calc R . P D 2
H1BB H 0.6332 0.9633 0.6887 0.186 Uiso 0.37(3) 1 calc R . P D 2
H1BC H 0.5841 0.9305 0.6432 0.186 Uiso 0.37(3) 1 calc R . P D 2
C2A C 0.3662(11) 0.8536(13) 0.4792(9) 0.125(10) Uani 0.308(18) 1 d D U P E 2
C3A C 0.361(2) 0.9030(18) 0.4510(15) 0.163(13) Uani 0.308(18) 1 d D U P E 2
H3AA H 0.3578 0.8867 0.4262 0.244 Uiso 0.308(18) 1 calc R . P E 2
H3AB H 0.3203 0.9267 0.4404 0.244 Uiso 0.308(18) 1 calc R . P E 2
H3AC H 0.4031 0.9273 0.4682 0.244 Uiso 0.308(18) 1 calc R . P E 2
C4A C 0.3009(16) 0.8145(16) 0.4517(13) 0.128(12) Uani 0.308(18) 1 d D U P E 2
H4AA H 0.3038 0.7829 0.4697 0.192 Uiso 0.308(18) 1 calc R . P E 2
H4AB H 0.2593 0.8378 0.4407 0.192 Uiso 0.308(18) 1 calc R . P E 2
H4AC H 0.2982 0.7982 0.4273 0.192 Uiso 0.308(18) 1 calc R . P E 2
C5A C 0.372(2) 0.879(2) 0.5183(10) 0.141(13) Uani 0.308(18) 1 d D U P E 2
H5AA H 0.3749 0.8466 0.5362 0.212 Uiso 0.308(18) 1 calc R . P E 2
H5AB H 0.4135 0.9028 0.5357 0.212 Uiso 0.308(18) 1 calc R . P E 2
H5AC H 0.3308 0.9022 0.5080 0.212 Uiso 0.308(18) 1 calc R . P E 2
C12A C 0.6897(16) 0.9228(10) 0.6701(9) 0.121(9) Uani 0.37(3) 1 d D U P D 2
C13A C 0.687(2) 0.9786(16) 0.6463(13) 0.130(11) Uani 0.37(3) 1 d D U P D 2
H13D H 0.6897 1.0130 0.6624 0.195 Uiso 0.37(3) 1 calc R . P D 2
H13E H 0.7254 0.9786 0.6445 0.195 Uiso 0.37(3) 1 calc R . P D 2
H13F H 0.6427 0.9795 0.6170 0.195 Uiso 0.37(3) 1 calc R . P D 2
C14A C 0.487(2) 0.9443(19) 0.4126(19) 0.153(14) Uani 0.232(18) 1 d D U P F 2
H14D H 0.4470 0.9296 0.4105 0.229 Uiso 0.232(18) 1 calc R . P F 2
H14E H 0.4952 0.9850 0.4218 0.229 Uiso 0.232(18) 1 calc R . P F 2
H14F H 0.4778 0.9413 0.3843 0.229 Uiso 0.232(18) 1 calc R . P F 2
C15A C 0.758(2) 0.9278(18) 0.7171(11) 0.157(13) Uani 0.37(3) 1 d D U P D 2
H15D H 0.7633 0.8936 0.7339 0.235 Uiso 0.37(3) 1 calc R . P D 2
H15E H 0.7977 0.9300 0.7160 0.235 Uiso 0.37(3) 1 calc R . P D 2
H15F H 0.7568 0.9629 0.7309 0.235 Uiso 0.37(3) 1 calc R . P D 2
C23A C 0.8392(16) 0.7095(18) 0.8208(8) 0.130(8) Uani 0.441(16) 1 d . U P G 2
H23D H 0.7896 0.7057 0.7971 0.195 Uiso 0.441(16) 1 calc R . P G 2
H23E H 0.8624 0.6724 0.8251 0.195 Uiso 0.441(16) 1 calc R . P G 2
H23F H 0.8453 0.7202 0.8475 0.195 Uiso 0.441(16) 1 calc R . P G 2
C24A C 0.9443(14) 0.768(2) 0.8416(8) 0.137(9) Uani 0.441(16) 1 d . U P G 2
H24D H 0.9538 0.7771 0.8695 0.205 Uiso 0.441(16) 1 calc R . P G 2
H24E H 0.9706 0.7329 0.8449 0.205 Uiso 0.441(16) 1 calc R . P G 2
H24F H 0.9582 0.8003 0.8321 0.205 Uiso 0.441(16) 1 calc R . P G 2
C25A C 0.8275(17) 0.8202(17) 0.7998(8) 0.150(9) Uani 0.441(16) 1 d . U P G 2
H25D H 0.7776 0.8137 0.7782 0.224 Uiso 0.441(16) 1 calc R . P G 2
H25E H 0.8368 0.8343 0.8268 0.224 Uiso 0.441(16) 1 calc R . P G 2
H25F H 0.8433 0.8491 0.7889 0.224 Uiso 0.441(16) 1 calc R . P G 2
C27A C 1.0948(12) 0.6163(12) 0.7928(7) 0.108(9) Uani 0.37(2) 1 d D U P H 2
C28A C 1.1650(14) 0.642(2) 0.8051(11) 0.129(11) Uani 0.37(2) 1 d D U P H 2
H28D H 1.1698 0.6826 0.8150 0.193 Uiso 0.37(2) 1 calc R . P H 2
H28E H 1.2039 0.6192 0.8284 0.193 Uiso 0.37(2) 1 calc R . P H 2
H28F H 1.1648 0.6416 0.7797 0.193 Uiso 0.37(2) 1 calc R . P H 2
C29A C 1.0851(19) 0.5514(15) 0.7767(12) 0.135(11) Uani 0.37(2) 1 d D U P H 2
H29D H 1.0412 0.5362 0.7692 0.202 Uiso 0.37(2) 1 calc R . P H 2
H29E H 1.0844 0.5502 0.7511 0.202 Uiso 0.37(2) 1 calc R . P H 2
H29F H 1.1236 0.5277 0.7998 0.202 Uiso 0.37(2) 1 calc R . P H 2
C30A C 1.0933(16) 0.6188(18) 0.8330(9) 0.114(10) Uani 0.37(2) 1 d D U P H 2
H30D H 1.0495 0.6025 0.8250 0.172 Uiso 0.37(2) 1 calc R . P H 2
H30E H 1.1321 0.5962 0.8569 0.172 Uiso 0.37(2) 1 calc R . P H 2
H30F H 1.0973 0.6593 0.8422 0.172 Uiso 0.37(2) 1 calc R . P H 2
C33A C 0.9775(19) 0.8896(12) 0.6718(8) 0.146(10) Uani 0.382(16) 1 d D U P I 2
H33D H 0.9283 0.8957 0.6588 0.220 Uiso 0.382(16) 1 calc R . P I 2
H33E H 1.0004 0.9273 0.6776 0.220 Uiso 0.382(16) 1 calc R . P I 2
H33F H 0.9815 0.8672 0.6518 0.220 Uiso 0.382(16) 1 calc R . P I 2
C34A C 1.0887(11) 0.8458(14) 0.7357(12) 0.149(10) Uani 0.382(16) 1 d D U P I 2
H34D H 1.0930 0.8238 0.7157 0.224 Uiso 0.382(16) 1 calc R . P I 2
H34E H 1.1120 0.8834 0.7420 0.224 Uiso 0.382(16) 1 calc R . P I 2
H34F H 1.1103 0.8239 0.7628 0.224 Uiso 0.382(16) 1 calc R . P I 2
C35A C 1.0009(17) 0.8895(13) 0.7443(10) 0.128(9) Uani 0.382(16) 1 d D U P I 2
H35D H 0.9510 0.8943 0.7293 0.192 Uiso 0.382(16) 1 calc R . P I 2
H35E H 1.0212 0.8682 0.7714 0.192 Uiso 0.382(16) 1 calc R . P I 2
H35F H 1.0229 0.9278 0.7506 0.192 Uiso 0.382(16) 1 calc R . P I 2
C38A C 0.984(2) 0.4814(13) 0.6739(10) 0.112(8) Uani 0.365(15) 1 d . U P J 2
H38D H 0.9546 0.4951 0.6817 0.168 Uiso 0.365(15) 1 calc R . P J 2
H38E H 0.9899 0.4391 0.6777 0.168 Uiso 0.365(15) 1 calc R . P J 2
H38F H 1.0297 0.5002 0.6925 0.168 Uiso 0.365(15) 1 calc R . P J 2
C39A C 0.985(2) 0.4804(14) 0.6060(13) 0.114(8) Uani 0.365(15) 1 d . U P J 2
H39D H 0.9914 0.4382 0.6099 0.171 Uiso 0.365(15) 1 calc R . P J 2
H39E H 0.9613 0.4901 0.5754 0.171 Uiso 0.365(15) 1 calc R . P J 2
H39F H 1.0301 0.4997 0.6238 0.171 Uiso 0.365(15) 1 calc R . P J 2
C40A C 0.8738(17) 0.4621(13) 0.5916(12) 0.121(9) Uani 0.365(15) 1 d . U P J 2
H40D H 0.8444 0.4743 0.5999 0.182 Uiso 0.365(15) 1 calc R . P J 2
H40E H 0.8494 0.4689 0.5605 0.182 Uiso 0.365(15) 1 calc R . P J 2
H40F H 0.8845 0.4206 0.5978 0.182 Uiso 0.365(15) 1 calc R . P J 2
C43A C 1.1553(14) 0.7442(15) 0.6544(10) 0.165(8) Uani 0.587(17) 1 d . U P K 2
H43D H 1.1545 0.7520 0.6790 0.247 Uiso 0.587(17) 1 calc R . P K 2
H43E H 1.2028 0.7481 0.6636 0.247 Uiso 0.587(17) 1 calc R . P K 2
H43F H 1.1252 0.7721 0.6311 0.247 Uiso 0.587(17) 1 calc R . P K 2
C44A C 1.1308(14) 0.6708(19) 0.5993(9) 0.170(10) Uani 0.587(17) 1 d . U P K 2
H44D H 1.1144 0.6315 0.5879 0.255 Uiso 0.587(17) 1 calc R . P K 2
H44E H 1.1009 0.6993 0.5766 0.255 Uiso 0.587(17) 1 calc R . P K 2
H44F H 1.1785 0.6753 0.6090 0.255 Uiso 0.587(17) 1 calc R . P K 2
C45A C 1.1791(12) 0.6419(17) 0.6831(8) 0.178(9) Uani 0.587(17) 1 d . U P K 2
H45D H 1.1707 0.6540 0.7039 0.267 Uiso 0.587(17) 1 calc R . P K 2
H45E H 1.1684 0.6005 0.6766 0.267 Uiso 0.587(17) 1 calc R . P K 2
H45F H 1.2279 0.6486 0.6955 0.267 Uiso 0.587(17) 1 calc R . P K 2
C47A C 0.8860(7) 0.5816(8) 0.4432(4) 0.112(6) Uani 0.822(19) 1 d D U P C 2
C48A C 0.8762(13) 0.5178(8) 0.4490(8) 0.181(8) Uani 0.822(19) 1 d D U P C 2
H48D H 0.9035 0.5089 0.4800 0.272 Uiso 0.822(19) 1 calc R . P C 2
H48E H 0.8271 0.5103 0.4352 0.272 Uiso 0.822(19) 1 calc R . P C 2
H48F H 0.8919 0.4933 0.4357 0.272 Uiso 0.822(19) 1 calc R . P C 2
C49A C 0.9630(9) 0.5935(11) 0.4644(7) 0.200(10) Uani 0.822(19) 1 d D U P C 2
H49D H 0.9691 0.6345 0.4605 0.299 Uiso 0.822(19) 1 calc R . P C 2
H49E H 0.9908 0.5844 0.4954 0.299 Uiso 0.822(19) 1 calc R . P C 2
H49F H 0.9781 0.5690 0.4507 0.299 Uiso 0.822(19) 1 calc R . P C 2
C50A C 0.8436(11) 0.5958(11) 0.3949(4) 0.203(14) Uani 0.822(19) 1 d D . P C 2
H50D H 0.8500 0.6368 0.3913 0.304 Uiso 0.822(19) 1 calc R . P C 2
H50E H 0.8592 0.5713 0.3815 0.304 Uiso 0.822(19) 1 calc R . P C 2
H50F H 0.7944 0.5883 0.3810 0.304 Uiso 0.822(19) 1 calc R . P C 2
C53A C 0.9649(12) 0.8436(15) 0.5263(8) 0.165(9) Uani 0.60(4) 1 d D U P L 2
H53D H 0.9583 0.8569 0.5477 0.247 Uiso 0.60(4) 1 calc R . P L 2
H53E H 0.9988 0.8119 0.5387 0.247 Uiso 0.60(4) 1 calc R . P L 2
H53F H 0.9819 0.8759 0.5185 0.247 Uiso 0.60(4) 1 calc R . P L 2
C54A C 0.8376(13) 0.8724(11) 0.4651(11) 0.155(8) Uani 0.60(4) 1 d D U P L 2
H54D H 0.7935 0.8582 0.4392 0.233 Uiso 0.60(4) 1 calc R . P L 2
H54E H 0.8311 0.8847 0.4868 0.233 Uiso 0.60(4) 1 calc R . P L 2
H54F H 0.8537 0.9054 0.4574 0.233 Uiso 0.60(4) 1 calc R . P L 2
C55A C 0.901(2) 0.7993(15) 0.4490(12) 0.180(10) Uani 0.60(4) 1 d D U P L 2
H55D H 0.8561 0.7858 0.4237 0.270 Uiso 0.60(4) 1 calc R . P L 2
H55E H 0.9178 0.8312 0.4405 0.270 Uiso 0.60(4) 1 calc R . P L 2
H55F H 0.9347 0.7672 0.4607 0.270 Uiso 0.60(4) 1 calc R . P L 2
C58A C 0.5135(16) 0.529(3) 0.369(2) 0.143(12) Uani 0.25(2) 1 d D U P M 2
H58D H 0.4981 0.4898 0.3583 0.215 Uiso 0.25(2) 1 calc R . P M 2
H58E H 0.5003 0.5395 0.3881 0.215 Uiso 0.25(2) 1 calc R . P M 2
H58F H 0.4915 0.5567 0.3448 0.215 Uiso 0.25(2) 1 calc R . P M 2
C59A C 0.635(3) 0.484(2) 0.4344(15) 0.150(12) Uani 0.25(2) 1 d D U P M 2
H59D H 0.6174 0.4456 0.4210 0.225 Uiso 0.25(2) 1 calc R . P M 2
H59E H 0.6851 0.4854 0.4500 0.225 Uiso 0.25(2) 1 calc R . P M 2
H59F H 0.6237 0.4907 0.4547 0.225 Uiso 0.25(2) 1 calc R . P M 2
C60A C 0.625(3) 0.524(2) 0.3669(18) 0.127(11) Uani 0.25(2) 1 d D U P M 2
H60D H 0.6123 0.4851 0.3545 0.191 Uiso 0.25(2) 1 calc R . P M 2
H60E H 0.6023 0.5530 0.3435 0.191 Uiso 0.25(2) 1 calc R . P M 2
H60F H 0.6751 0.5292 0.3848 0.191 Uiso 0.25(2) 1 calc R . P M 2
C64A C 0.5433(12) 0.7208(19) 0.2787(8) 0.169(10) Uani 0.42(2) 1 d D U P N 2
H64D H 0.5458 0.6783 0.2803 0.253 Uiso 0.42(2) 1 calc R . P N 2
H64E H 0.5075 0.7343 0.2813 0.253 Uiso 0.42(2) 1 calc R . P N 2
H64F H 0.5317 0.7334 0.2508 0.253 Uiso 0.42(2) 1 calc R . P N 2
C65A C 0.6714(15) 0.725(2) 0.3124(11) 0.194(12) Uani 0.42(2) 1 d D U P N 2
H65D H 0.6735 0.6820 0.3143 0.291 Uiso 0.42(2) 1 calc R . P N 2
H65E H 0.6603 0.7367 0.2846 0.291 Uiso 0.42(2) 1 calc R . P N 2
H65F H 0.7163 0.7408 0.3361 0.291 Uiso 0.42(2) 1 calc R . P N 2
C66A C 0.610(3) 0.8136(10) 0.3133(13) 0.209(12) Uani 0.42(2) 1 d D U P N 2
H66D H 0.5998 0.8262 0.2857 0.313 Uiso 0.42(2) 1 calc R . P N 2
H66E H 0.5735 0.8270 0.3151 0.313 Uiso 0.42(2) 1 calc R . P N 2
H66F H 0.6547 0.8302 0.3373 0.313 Uiso 0.42(2) 1 calc R . P N 2
C69A C 0.2907(10) 0.7552(13) 0.3173(7) 0.145(8) Uani 0.63(2) 1 d . U P O 2
H69D H 0.2884 0.7513 0.3418 0.217 Uiso 0.63(2) 1 calc R . P O 2
H69E H 0.3047 0.7948 0.3166 0.217 Uiso 0.63(2) 1 calc R . P O 2
H69F H 0.2450 0.7470 0.2902 0.217 Uiso 0.63(2) 1 calc R . P O 2
C70A C 0.3278(13) 0.6480(12) 0.3194(9) 0.169(9) Uani 0.63(2) 1 d . U P O 2
H70D H 0.3670 0.6272 0.3237 0.253 Uiso 0.63(2) 1 calc R . P O 2
H70E H 0.3228 0.6362 0.3418 0.253 Uiso 0.63(2) 1 calc R . P O 2
H70F H 0.2852 0.6386 0.2907 0.253 Uiso 0.63(2) 1 calc R . P O 2
C71A C 0.3433(10) 0.7212(15) 0.2842(5) 0.152(8) Uani 0.63(2) 1 d . U P O 2
H71D H 0.3770 0.6939 0.2871 0.228 Uiso 0.63(2) 1 calc R . P O 2
H71E H 0.2973 0.7133 0.2573 0.228 Uiso 0.63(2) 1 calc R . P O 2
H71F H 0.3571 0.7611 0.2837 0.228 Uiso 0.63(2) 1 calc R . P O 2
C73A C 0.5515(17) 0.9081(8) 0.4459(12) 0.134(9) Uani 0.232(18) 1 d D U P F 2
C74A C 0.609(2) 0.9356(19) 0.4458(17) 0.127(12) Uani 0.232(18) 1 d D U P F 2
H74D H 0.6528 0.9151 0.4664 0.190 Uiso 0.232(18) 1 calc R . P F 2
H74E H 0.5970 0.9328 0.4166 0.190 Uiso 0.232(18) 1 calc R . P F 2
H74F H 0.6144 0.9766 0.4542 0.190 Uiso 0.232(18) 1 calc R . P F 2
C75A C 0.569(3) 0.929(2) 0.4894(15) 0.155(14) Uani 0.232(18) 1 d D U P F 2
H75D H 0.5350 0.9138 0.4930 0.232 Uiso 0.232(18) 1 calc R . P F 2
H75E H 0.6156 0.9153 0.5132 0.232 Uiso 0.232(18) 1 calc R . P F 2
H75F H 0.5684 0.9717 0.4897 0.232 Uiso 0.232(18) 1 calc R . P F 2
C89A C 0.231(4) 0.1787(18) 0.4097(18) 0.137(13) Uani 0.199(12) 1 d D U P A 2
H89C H 0.2721 0.1655 0.4123 0.164 Uiso 0.199(12) 1 calc R . P A 2
H89D H 0.1974 0.1950 0.3802 0.164 Uiso 0.199(12) 1 calc R . P A 2
C95A C 0.141(4) 0.0193(17) 0.416(3) 0.151(11) Uani 0.199(12) 1 d . U P A 2
H95A H 0.1223 -0.0168 0.4158 0.182 Uiso 0.199(12) 1 calc R . P A 2
C93A C 0.105(3) 0.072(2) 0.408(2) 0.164(12) Uani 0.199(12) 1 d G U P A 2
H93A H 0.0617 0.0708 0.4040 0.197 Uiso 0.199(12) 1 calc R . P A 2
C91A C 0.133(3) 0.1256(17) 0.408(2) 0.170(13) Uani 0.199(12) 1 d G U P A 2
H91A H 0.1088 0.1607 0.4032 0.204 Uiso 0.199(12) 1 calc R . P A 2
C90A C 0.198(3) 0.127(2) 0.415(2) 0.141(15) Uani 0.199(12) 1 d DG U P A 2
C92A C 0.234(3) 0.074(3) 0.422(2) 0.148(11) Uani 0.199(12) 1 d G U P A 2
H92A H 0.2773 0.0754 0.4262 0.177 Uiso 0.199(12) 1 calc R . P A 2
C94A C 0.206(4) 0.021(2) 0.422(3) 0.146(11) Uani 0.199(12) 1 d G U P A 2
H94A H 0.2301 -0.0145 0.4269 0.176 Uiso 0.199(12) 1 calc R . P A 2

loop_
_atom_site_aniso_label
_atom_site_aniso_U_11
_atom_site_aniso_U_22
_atom_site_aniso_U_33
_atom_site_aniso_U_23
_atom_site_aniso_U_13
_atom_site_aniso_U_12
Zn2 0.0515(5) 0.0624(6) 0.0645(5) -0.0049(4) 0.0272(4) 0.0093(4)
Cr2 0.0465(6) 0.0567(8) 0.0518(6) -0.0051(5) 0.0265(5) 0.0040(5)
Cr3 0.0460(6) 0.0741(9) 0.0520(7) 0.0033(6) 0.0265(5) 0.0076(6)
Cr4 0.0459(6) 0.0644(8) 0.0603(7) -0.0046(6) 0.0297(5) 0.0041(5)
Cr5 0.0542(7) 0.0876(10) 0.0642(7) -0.0054(6) 0.0386(6) 0.0024(6)
Cr6 0.0682(8) 0.0922(11) 0.0562(7) 0.0172(7) 0.0395(6) 0.0235(7)
F1 0.055(2) 0.067(3) 0.060(2) -0.0083(19) 0.0260(18) 0.010(2)
F2 0.052(2) 0.052(2) 0.056(2) 0.0047(17) 0.0283(17) -0.0016(18)
F3 0.061(2) 0.061(3) 0.073(2) 0.011(2) 0.038(2) 0.002(2)
F4 0.054(2) 0.066(3) 0.057(2) 0.0044(19) 0.0342(18) 0.0050(19)
F5 0.054(2) 0.056(3) 0.060(2) 0.0021(18) 0.0341(18) 0.0057(18)
F6 0.0465(19) 0.054(2) 0.060(2) -0.0027(18) 0.0309(17) -0.0003(17)
F7 0.0458(19) 0.057(3) 0.053(2) -0.0022(17) 0.0272(17) 0.0014(17)
F8 0.049(2) 0.060(3) 0.051(2) -0.0029(18) 0.0238(17) 0.0102(18)
O1 0.064(3) 0.110(5) 0.070(3) -0.012(3) 0.014(3) 0.024(3)
O2 0.053(3) 0.064(4) 0.086(4) -0.015(3) 0.025(3) 0.004(3)
O3 0.092(4) 0.054(4) 0.105(4) 0.004(3) 0.046(3) -0.008(3)
O4 0.099(5) 0.091(5) 0.148(5) 0.067(4) 0.074(4) 0.024(4)
O5 0.058(3) 0.080(4) 0.060(3) 0.004(3) 0.020(3) 0.007(3)
O6 0.068(4) 0.260(10) 0.061(4) 0.006(4) 0.028(3) 0.005(5)
O8 0.120(6) 0.254(11) 0.076(4) 0.064(5) 0.067(4) 0.085(6)
O9 0.101(5) 0.108(6) 0.128(5) -0.053(5) 0.078(4) -0.037(4)
O10 0.104(5) 0.087(5) 0.088(4) -0.021(4) 0.028(4) 0.015(4)
O11 0.088(5) 0.114(6) 0.155(6) 0.069(5) 0.078(5) 0.024(4)
O12 0.106(5) 0.123(6) 0.092(4) -0.006(4) 0.067(4) -0.048(4)
O14 0.084(4) 0.155(6) 0.077(3) -0.010(4) 0.051(3) 0.028(4)
O15 0.045(3) 0.193(8) 0.082(4) -0.041(4) 0.040(3) -0.007(4)
O16 0.049(3) 0.147(6) 0.073(3) -0.021(3) 0.037(3) 0.003(3)
O17 0.082(4) 0.062(4) 0.077(4) -0.002(3) 0.038(3) 0.014(3)
O18 0.094(4) 0.060(4) 0.076(3) 0.004(3) 0.051(3) 0.021(3)
O19 0.086(4) 0.068(4) 0.081(3) -0.026(3) 0.058(3) -0.021(3)
O20 0.053(3) 0.085(4) 0.074(3) -0.023(3) 0.035(3) -0.015(3)
O21 0.043(3) 0.115(5) 0.069(3) 0.003(3) 0.028(3) 0.014(3)
O22 0.052(3) 0.133(6) 0.059(3) 0.019(3) 0.028(3) 0.022(3)
O23 0.055(3) 0.146(6) 0.050(3) -0.008(3) 0.029(2) 0.003(3)
O24 0.052(3) 0.098(4) 0.050(3) -0.006(3) 0.028(2) 0.003(3)
O25 0.066(3) 0.075(4) 0.085(3) 0.024(3) 0.048(3) 0.018(3)
O26 0.051(3) 0.058(3) 0.060(3) 0.006(2) 0.027(2) 0.010(2)
O27 0.066(3) 0.052(4) 0.081(3) -0.014(3) 0.033(3) 0.010(3)
O28 0.081(4) 0.060(4) 0.104(4) -0.008(3) 0.025(4) 0.011(3)
O29 0.063(3) 0.095(4) 0.066(3) -0.005(3) 0.040(3) 0.000(3)
O30 0.052(3) 0.140(6) 0.079(4) 0.001(4) 0.035(3) -0.006(3)
O61 0.080(4) 0.247(10) 0.079(4) 0.059(5) 0.047(4) 0.026(5)
N00T 0.064(3) 0.055(4) 0.063(3) 0.000(3) 0.039(3) -0.006(3)
N00X 0.050(3) 0.044(4) 0.066(4) -0.009(3) 0.032(3) 0.000(3)
C1 0.061(4) 0.066(6) 0.095(6) -0.015(5) 0.027(4) 0.015(4)
C6 0.056(5) 0.091(7) 0.075(6) -0.020(5) 0.045(5) -0.005(4)
C7 0.081(5) 0.141(9) 0.100(6) -0.022(5) 0.070(5) -0.020(5)
C8 0.167(11) 0.193(11) 0.171(11) -0.024(8) 0.131(10) 0.003(8)
C9 0.157(10) 0.229(14) 0.169(9) 0.033(9) 0.129(8) 0.017(9)
C10 0.140(8) 0.246(15) 0.146(8) -0.049(8) 0.096(7) -0.095(9)
C11 0.074(5) 0.067(5) 0.112(7) -0.036(5) 0.052(5) -0.008(4)
C16 0.068(5) 0.068(6) 0.055(4) -0.001(4) 0.045(4) 0.004(4)
C17 0.122(6) 0.048(5) 0.098(5) 0.019(4) 0.068(5) 0.008(5)
C18 0.229(13) 0.090(9) 0.190(10) -0.004(8) 0.145(10) 0.012(9)
C19 0.156(8) 0.068(7) 0.167(9) 0.014(7) 0.079(7) -0.022(6)
C20 0.220(12) 0.109(10) 0.117(6) 0.033(6) 0.073(7) -0.026(9)
C21 0.075(6) 0.105(7) 0.058(4) -0.012(4) 0.041(4) 0.000(5)
C22 0.089(6) 0.182(10) 0.066(5) -0.033(5) 0.047(4) -0.005(6)
C26 0.046(4) 0.060(5) 0.074(4) 0.003(4) 0.027(3) 0.006(3)
C31 0.045(4) 0.074(6) 0.082(6) 0.000(5) 0.034(4) 0.000(4)
C32 0.146(9) 0.073(7) 0.173(9) -0.045(7) 0.105(8) -0.049(6)
C36 0.062(4) 0.058(5) 0.090(6) 0.001(4) 0.049(4) 0.014(4)
C37 0.120(6) 0.050(5) 0.122(6) 0.008(4) 0.077(5) 0.028(4)
C41 0.054(4) 0.136(9) 0.093(7) -0.024(6) 0.047(5) -0.012(5)
C42 0.048(4) 0.209(12) 0.119(6) -0.037(7) 0.053(4) -0.019(5)
C46 0.098(5) 0.102(7) 0.078(4) 0.007(4) 0.064(4) 0.036(5)
C51 0.135(9) 0.079(7) 0.133(9) 0.015(6) 0.105(8) -0.007(6)
C52 0.195(10) 0.108(8) 0.185(9) 0.013(6) 0.149(8) -0.029(6)
C56 0.139(9) 0.086(6) 0.064(5) -0.012(4) 0.065(6) -0.027(6)
C57 0.186(9) 0.108(8) 0.141(7) -0.052(6) 0.115(7) -0.047(6)
C62 0.107(7) 0.205(12) 0.082(6) 0.048(7) 0.071(6) 0.045(8)
C63 0.142(8) 0.296(15) 0.101(6) 0.074(8) 0.091(6) 0.067(9)
C67 0.056(4) 0.097(6) 0.057(4) 0.011(4) 0.019(3) 0.000(4)
C68 0.071(5) 0.159(9) 0.064(5) -0.003(5) 0.007(4) -0.006(5)
C72 0.068(5) 0.069(5) 0.121(6) 0.037(5) 0.033(5) 0.008(4)
C76 0.067(5) 0.046(5) 0.071(5) -0.014(4) 0.044(4) -0.001(4)
C77 0.077(5) 0.051(5) 0.081(5) -0.001(4) 0.059(4) -0.004(4)
C78 0.063(4) 0.062(5) 0.075(5) -0.008(4) 0.048(4) -0.004(4)
C79 0.064(4) 0.046(5) 0.069(4) -0.008(3) 0.046(4) -0.004(4)
C80 0.051(4) 0.041(4) 0.062(4) -0.006(3) 0.032(3) 0.000(3)
C81 0.052(4) 0.051(5) 0.056(4) -0.003(3) 0.032(3) -0.001(3)
C82 0.075(5) 0.049(5) 0.095(5) -0.015(4) 0.064(4) -0.008(4)
C83 0.045(4) 0.048(5) 0.071(4) -0.003(3) 0.035(3) -0.002(3)
C84 0.060(4) 0.071(6) 0.088(5) -0.010(4) 0.054(4) -0.010(4)
C85 0.052(4) 0.039(4) 0.064(4) -0.007(3) 0.034(3) 0.000(3)
C86 0.043(3) 0.043(4) 0.051(4) -0.003(3) 0.030(3) -0.005(3)
C87 0.048(4) 0.060(5) 0.059(4) 0.000(3) 0.030(3) 0.001(3)
C88 0.090(6) 0.061(5) 0.120(6) 0.002(4) 0.065(5) -0.011(4)
Zn1 0.0588(6) 0.1203(11) 0.0569(6) 0.0164(6) 0.0295(5) -0.0051(6)
Cr1 0.0550(6) 0.0552(7) 0.0652(7) -0.0010(5) 0.0247(5) 0.0009(5)
O13 0.113(16) 0.4(2) 0.070(16) -0.04(3) 0.048(10) 0.10(5)
C1A 0.17(2) 0.163(19) 0.183(17) -0.063(14) 0.082(16) 0.003(15)
C2 0.052(7) 0.125(11) 0.136(10) -0.048(8) 0.011(6) 0.036(7)
C3 0.097(11) 0.125(11) 0.184(16) -0.051(10) 0.029(10) 0.047(9)
C4 0.080(10) 0.143(16) 0.145(10) -0.033(8) 0.010(7) 0.054(10)
C5 0.160(16) 0.215(19) 0.26(2) -0.035(14) 0.119(15) 0.016(13)
C12 0.104(11) 0.067(9) 0.135(11) -0.037(7) 0.026(8) 0.005(7)
C13 0.166(16) 0.050(10) 0.147(13) -0.044(9) 0.029(11) -0.005(9)
C14 0.179(12) 0.085(11) 0.176(12) 0.053(9) 0.054(9) 0.043(9)
C15 0.112(10) 0.099(14) 0.159(15) -0.030(11) 0.025(8) -0.021(8)
C23 0.123(11) 0.21(2) 0.098(12) -0.041(13) 0.081(10) -0.018(11)
C24 0.129(14) 0.200(16) 0.101(10) -0.008(10) 0.065(9) -0.004(11)
C25 0.148(16) 0.192(14) 0.113(14) -0.062(10) 0.087(13) -0.031(11)
C27 0.064(8) 0.121(11) 0.082(7) 0.021(7) 0.022(6) 0.038(7)
C28 0.064(8) 0.127(15) 0.140(13) 0.016(11) 0.043(9) 0.046(9)
C29 0.120(12) 0.128(12) 0.139(15) 0.042(10) 0.067(11) 0.038(9)
C30 0.105(13) 0.190(18) 0.086(8) -0.010(9) 0.006(8) 0.053(11)
C33 0.22(2) 0.128(19) 0.237(19) -0.055(15) 0.166(18) -0.087(16)
C34 0.170(15) 0.150(19) 0.190(11) -0.048(10) 0.105(10) -0.068(12)
C35 0.221(17) 0.095(14) 0.24(2) -0.007(16) 0.164(17) -0.004(13)
C38 0.137(9) 0.094(13) 0.194(15) 0.002(11) 0.090(9) 0.045(8)
C39 0.175(14) 0.065(10) 0.148(9) -0.015(8) 0.104(9) -0.001(9)
C40 0.184(17) 0.079(11) 0.174(15) 0.020(10) 0.127(14) 0.017(11)
C43 0.032(8) 0.19(2) 0.128(9) -0.028(11) 0.046(7) -0.028(11)
C44 0.071(13) 0.229(19) 0.154(14) -0.011(13) 0.075(12) -0.017(13)
C45 0.058(12) 0.206(16) 0.168(18) -0.042(12) 0.073(13) -0.011(10)
C47 0.114(18) 0.120(19) 0.094(15) -0.003(13) 0.077(15) 0.039(13)
C48 0.11(2) 0.117(19) 0.11(2) -0.003(14) 0.080(18) 0.034(15)
C49 0.14(3) 0.13(2) 0.12(3) -0.006(17) 0.10(3) 0.029(18)
C50 0.113(19) 0.14(2) 0.094(17) -0.016(16) 0.084(15) 0.035(16)
C53 0.19(2) 0.106(18) 0.201(13) 0.006(11) 0.139(13) -0.025(15)
C54 0.191(16) 0.120(18) 0.192(15) 0.038(13) 0.155(13) -0.013(12)
C55 0.19(2) 0.121(17) 0.20(2) 0.022(16) 0.157(19) -0.020(14)
C58 0.198(13) 0.096(11) 0.171(15) -0.031(10) 0.132(12) -0.040(10)
C59 0.227(13) 0.118(12) 0.175(12) -0.035(9) 0.147(10) -0.014(10)
C60 0.223(18) 0.165(16) 0.137(9) -0.074(9) 0.119(10) -0.070(14)
C64 0.21(2) 0.312(19) 0.121(14) 0.062(12) 0.114(16) 0.074(14)
C65 0.167(14) 0.30(2) 0.112(12) 0.092(12) 0.102(12) 0.050(13)
C66 0.136(11) 0.27(3) 0.105(11) 0.095(14) 0.080(9) 0.063(13)
C69 0.078(13) 0.20(2) 0.079(14) -0.013(13) 0.009(11) -0.041(15)
C70 0.16(2) 0.190(19) 0.103(15) -0.020(14) 0.048(16) -0.017(16)
C71 0.090(17) 0.176(14) 0.110(17) 0.024(11) 0.022(13) 0.006(11)
C73 0.140(10) 0.068(7) 0.165(11) 0.056(7) 0.056(9) 0.006(7)
C74 0.211(14) 0.120(15) 0.28(2) 0.062(15) 0.133(15) -0.009(11)
C75 0.225(19) 0.078(10) 0.199(16) 0.038(9) 0.094(14) 0.008(11)
C89 0.095(7) 0.061(6) 0.110(8) 0.000(5) 0.048(6) -0.008(5)
C90 0.118(9) 0.049(6) 0.110(8) 0.001(5) 0.060(7) -0.017(5)
C91 0.224(13) 0.119(11) 0.31(2) -0.089(12) 0.207(15) -0.084(10)
C92 0.168(12) 0.098(9) 0.214(12) -0.057(8) 0.130(10) -0.048(8)
C93 0.233(14) 0.119(11) 0.300(17) -0.078(11) 0.204(13) -0.095(10)
C94 0.179(13) 0.103(9) 0.202(12) -0.050(8) 0.124(10) -0.052(8)
C95 0.194(14) 0.096(10) 0.223(13) -0.038(9) 0.145(11) -0.054(9)
Zn1A 0.0550(6) 0.0552(7) 0.0652(7) -0.0010(5) 0.0247(5) 0.0009(5)
Cr1A 0.0588(6) 0.1203(11) 0.0569(6) 0.0164(6) 0.0295(5) -0.0051(6)
O13A 0.115(6) 0.177(18) 0.082(6) 0.016(7) 0.066(4) 0.066(7)
C1B 0.134(18) 0.094(18) 0.128(19) -0.062(14) 0.071(15) -0.007(13)
C2A 0.077(11) 0.128(19) 0.135(18) 0.002(13) 0.045(11) 0.048(11)
C3A 0.14(2) 0.15(2) 0.19(2) 0.035(16) 0.094(18) 0.066(16)
C4A 0.078(12) 0.15(2) 0.13(2) 0.001(16) 0.047(12) 0.039(13)
C5A 0.10(2) 0.15(3) 0.155(19) -0.010(17) 0.068(15) 0.037(18)
C12A 0.134(17) 0.084(11) 0.137(14) -0.052(10) 0.077(12) -0.003(10)
C13A 0.14(2) 0.080(13) 0.134(19) -0.057(12) 0.062(18) -0.019(12)
C14A 0.17(2) 0.097(19) 0.18(2) 0.044(15) 0.104(19) 0.023(14)
C15A 0.159(19) 0.12(2) 0.143(14) -0.060(12) 0.066(12) -0.013(14)
C23A 0.117(16) 0.205(17) 0.064(13) -0.032(11) 0.053(13) -0.012(13)
C24A 0.100(9) 0.21(3) 0.072(12) -0.029(14) 0.035(8) -0.017(10)
C25A 0.135(17) 0.204(16) 0.083(15) -0.036(12) 0.051(13) 0.016(13)
C27A 0.069(11) 0.123(15) 0.099(10) 0.037(10) 0.033(8) 0.029(10)
C28A 0.057(10) 0.18(3) 0.101(17) 0.054(15) 0.023(9) 0.023(12)
C29A 0.12(2) 0.120(14) 0.135(18) 0.035(11) 0.063(15) 0.034(11)
C30A 0.078(15) 0.14(2) 0.093(11) 0.049(12) 0.034(10) 0.039(15)
C33A 0.19(2) 0.070(17) 0.184(14) -0.040(11) 0.114(13) -0.045(16)
C34A 0.146(12) 0.09(2) 0.22(2) -0.044(17) 0.112(13) -0.053(11)
C35A 0.15(2) 0.067(18) 0.169(17) -0.060(15) 0.094(17) -0.050(14)
C38A 0.137(19) 0.066(16) 0.122(10) 0.024(9) 0.072(10) 0.025(13)
C39A 0.144(16) 0.071(15) 0.146(17) 0.010(12) 0.097(15) 0.037(12)
C40A 0.130(11) 0.065(13) 0.141(16) 0.024(11) 0.067(10) 0.015(9)
C43A 0.136(18) 0.231(16) 0.184(18) -0.051(11) 0.126(16) -0.041(12)
C44A 0.144(18) 0.25(3) 0.163(12) -0.033(14) 0.120(13) 0.000(19)
C45A 0.093(14) 0.26(2) 0.159(12) -0.004(13) 0.066(10) 0.012(15)
C47A 0.126(10) 0.154(10) 0.074(7) 0.007(7) 0.070(7) 0.062(8)
C48A 0.210(18) 0.151(11) 0.24(2) -0.012(10) 0.165(18) 0.054(10)
C49A 0.160(11) 0.25(2) 0.237(19) -0.055(17) 0.146(12) 0.034(12)
C50A 0.26(3) 0.28(3) 0.112(12) 0.073(15) 0.134(15) 0.15(2)
C53A 0.203(13) 0.16(2) 0.197(12) -0.011(11) 0.155(10) -0.058(12)
C54A 0.237(16) 0.118(12) 0.169(17) 0.028(11) 0.153(14) -0.012(10)
C55A 0.27(2) 0.166(19) 0.206(16) -0.003(14) 0.194(18) -0.048(16)
C58A 0.181(13) 0.13(2) 0.15(2) -0.065(16) 0.112(11) -0.054(11)
C59A 0.20(2) 0.113(17) 0.164(17) -0.032(13) 0.123(16) -0.045(15)
C60A 0.18(2) 0.09(2) 0.136(19) -0.074(15) 0.11(2) -0.070(18)
C64A 0.136(12) 0.30(3) 0.100(11) 0.065(14) 0.085(9) 0.078(14)
C65A 0.162(17) 0.34(3) 0.134(19) 0.067(19) 0.118(16) 0.070(18)
C66A 0.21(3) 0.287(17) 0.16(2) 0.088(12) 0.13(2) 0.075(13)
C69A 0.073(9) 0.192(16) 0.104(12) 0.005(11) 0.019(8) 0.016(10)
C70A 0.129(15) 0.174(11) 0.123(14) -0.014(9) 0.033(12) -0.027(9)
C71A 0.093(11) 0.23(2) 0.057(7) 0.014(9) 0.002(7) 0.009(12)
C73A 0.15(2) 0.070(9) 0.17(2) 0.029(8) 0.096(18) -0.002(8)
C74A 0.16(2) 0.062(19) 0.16(3) 0.002(16) 0.09(2) -0.020(14)
C75A 0.21(3) 0.08(2) 0.18(2) 0.024(13) 0.12(2) -0.009(18)
C89A 0.17(3) 0.102(13) 0.164(19) -0.043(13) 0.11(2) -0.058(15)
C95A 0.196(17) 0.085(15) 0.24(2) -0.056(15) 0.166(16) -0.061(12)
C93A 0.197(18) 0.083(15) 0.28(3) -0.054(16) 0.177(17) -0.063(13)
C91A 0.192(18) 0.083(15) 0.30(3) -0.048(16) 0.180(18) -0.057(12)
C90A 0.169(19) 0.086(12) 0.21(4) -0.037(12) 0.14(2) -0.051(11)
C92A 0.178(17) 0.091(12) 0.22(2) -0.039(14) 0.147(15) -0.050(12)
C94A 0.187(17) 0.091(13) 0.216(18) -0.042(13) 0.151(14) -0.052(12)

loop_
_atom_type_symbol
_atom_type_description
_atom_type_scat_dispersion_real
_atom_type_scat_dispersion_imag
_atom_type_scat_source
C C 0.0033 0.0016 'International Tables Vol C Tables 4.2.6.8 and 6.1.1.4'
H H 0.0000 0.0000 'International Tables Vol C Tables 4.2.6.8 and 6.1.1.4'
Cr Cr 0.3209 0.6236 'International Tables Vol C Tables 4.2.6.8 and 6.1.1.4'
F F 0.0171 0.0103 'International Tables Vol C Tables 4.2.6.8 and 6.1.1.4'
N N 0.0061 0.0033 'International Tables Vol C Tables 4.2.6.8 and 6.1.1.4'
O O 0.0106 0.0060 'International Tables Vol C Tables 4.2.6.8 and 6.1.1.4'
Zn Zn 0.2839 1.4301 'International Tables Vol C Tables 4.2.6.8 and 6.1.1.4'

loop_
_geom_angle_atom_site_label_1
_geom_angle_atom_site_label_2
_geom_angle_atom_site_label_3
_geom_angle
_geom_angle_site_symmetry_1
_geom_angle_site_symmetry_3
F1 Zn2 F8 78.34(14) . .
F1 Zn2 O1 91.8(2) . .
O1 Zn2 F8 170.0(2) . .
O28 Zn2 F1 130.9(3) . .
O28 Zn2 F8 90.4(2) . .
O28 Zn2 O1 94.7(3) . .
O28 Zn2 O30 115.2(3) . .
O30 Zn2 F1 112.4(2) . .
O30 Zn2 F8 89.8(2) . .
O30 Zn2 O1 95.7(3) . .
F7 Cr2 O24 90.39(18) . .
F7 Cr2 O26 91.03(18) . .
F7 Cr2 O27 89.5(2) . .
F7 Cr2 O29 177.7(2) . .
F8 Cr2 F7 87.16(15) . .
F8 Cr2 O24 177.5(2) . .
F8 Cr2 O26 91.14(18) . .
F8 Cr2 O27 92.9(2) . .
F8 Cr2 O29 93.47(18) . .
O24 Cr2 O26 89.3(2) . .
O27 Cr2 O24 86.7(2) . .
O27 Cr2 O26 176.0(2) . .
O27 Cr2 O29 92.7(2) . .
O29 Cr2 O24 89.0(2) . .
O29 Cr2 O26 86.7(2) . .
F6 Cr3 O20 91.74(19) . .
F6 Cr3 O22 91.4(2) . .
F6 Cr3 O23 179.4(2) . .
F6 Cr3 O25 88.9(2) . .
F7 Cr3 F6 88.93(15) . .
F7 Cr3 O20 89.4(2) . .
F7 Cr3 O22 179.5(3) . .
F7 Cr3 O23 90.5(2) . .
F7 Cr3 O25 92.78(19) . .
O20 Cr3 O22 90.3(2) . .
O20 Cr3 O25 177.7(2) . .
O23 Cr3 O20 88.5(2) . .
O23 Cr3 O22 89.2(2) . .
O23 Cr3 O25 90.9(3) . .
O25 Cr3 O22 87.6(2) . .
F5 Cr4 F6 89.96(15) . .
F5 Cr4 O16 90.9(2) . .
F5 Cr4 O18 91.9(2) . .
F5 Cr4 O19 90.9(2) . .
F5 Cr4 O21 178.1(2) . .
F6 Cr4 O16 178.5(2) . .
F6 Cr4 O18 90.5(2) . .
F6 Cr4 O19 91.0(2) . .
F6 Cr4 O21 91.70(19) . .
O16 Cr4 O18 90.6(3) . .
O16 Cr4 O19 87.8(3) . .
O16 Cr4 O21 87.4(2) . .
O19 Cr4 O18 176.8(2) . .
O21 Cr4 O18 87.1(2) . .
O21 Cr4 O19 90.1(3) . .
F4 Cr5 F5 90.90(16) . .
F4 Cr5 O12 92.7(2) . .
F4 Cr5 O14 92.0(2) . .
F4 Cr5 O15 179.0(2) . .
F4 Cr5 O17 89.6(2) . .
F5 Cr5 O12 91.4(2) . .
F5 Cr5 O14 176.3(2) . .
F5 Cr5 O15 90.1(2) . .
F5 Cr5 O17 89.9(2) . .
O12 Cr5 O15 87.3(3) . .
O12 Cr5 O17 177.3(3) . .
O14 Cr5 O12 90.7(3) . .
O14 Cr5 O15 87.0(2) . .
O14 Cr5 O17 87.9(3) . .
O15 Cr5 O17 90.3(3) . .
F3 Cr6 F4 88.81(16) . .
F3 Cr6 O8 93.9(2) . .
F3 Cr6 O10 91.7(3) . .
F3 Cr6 O11 90.7(3) . .
F3 Cr6 O13 170(7) . .
F3 Cr6 O13A 179.6(5) . .
F4 Cr6 O10 90.0(2) . .
F4 Cr6 O11 89.4(2) . .
F4 Cr6 O13A 90.8(4) . .
O8 Cr6 F4 176.5(3) . .
O8 Cr6 O10 92.2(4) . .
O8 Cr6 O11 88.4(4) . .
O8 Cr6 O13 91(5) . .
O8 Cr6 O13A 86.5(5) . .
O10 Cr6 O11 177.5(3) . .
O13 Cr6 F4 87(5) . .
O13 Cr6 O10 80(6) . .
O13 Cr6 O11 98(6) . .
O13A Cr6 O10 88.5(9) . .
O13A Cr6 O11 89.1(9) . .
Cr1 F1 Zn2 132.0(2) . .
Zn1A F1 Zn2 132.0(2) . .
Cr1 F2 Zn1 121.67(18) . .
Zn1A F2 Cr1A 121.67(18) . .
Cr6 F3 Zn1 119.7(2) . .
Cr6 F3 Cr1A 119.7(2) . .
Cr5 F4 Cr6 123.55(19) . .
Cr4 F5 Cr5 124.85(19) . .
Cr3 F6 Cr4 124.58(18) . .
Cr3 F7 Cr2 124.3(2) . .
Cr2 F8 Zn2 116.45(18) . .
C1 O1 Zn2 133.1(6) . .
C1 O2 Cr1 133.9(5) . .
C1 O2 Zn1A 133.9(5) . .
C72 O3 Cr1 133.8(7) . .
C72 O3 Zn1A 133.8(7) . .
C72 O4 Zn1 136.6(7) . .
C72 O4 Cr1A 136.6(7) . .
C67 O5 Cr1 135.9(5) . .
C67 O5 Zn1A 135.9(5) . .
C67 O6 Zn1 134.4(6) . .
C67 O6 Cr1A 134.4(6) . .
C62 O8 Cr6 137.7(7) . .
C56 O9 Zn1 135.7(7) . .
C56 O9 Cr1A 135.7(7) . .
C56 O10 Cr6 132.4(7) . .
C51 O11 Cr6 133.9(7) . .
C51 O12 Cr5 134.1(6) . .
C46 O14 Cr5 133.5(5) . .
C41 O15 Cr5 135.8(6) . .
C41 O16 Cr4 131.3(5) . .
C36 O17 Cr5 131.6(5) . .
C36 O18 Cr4 136.8(5) . .
C31 O19 Cr4 131.8(6) . .
C31 O20 Cr3 134.7(5) . .
C26 O21 Cr4 134.6(5) . .
C26 O22 Cr3 131.7(5) . .
C21 O23 Cr3 130.2(5) . .
C21 O24 Cr2 136.3(5) . .
C16 O25 Cr3 135.4(5) . .
C16 O26 Cr2 129.3(5) . .
C11 O27 Cr2 136.9(5) . .
C11 O28 Zn2 130.5(6) . .
C6 O29 Cr2 135.0(5) . .
C6 O30 Zn2 129.2(5) . .
C62 O61 Zn1 133.9(7) . .
C62 O61 Cr1A 133.9(7) . .
H00A N00T H00B 107.9 . .
C87 N00T H00A 109.2 . .
C87 N00T H00B 109.2 . .
C87 N00T C88 112.2(6) . .
C88 N00T H00A 109.2 . .
C88 N00T H00B 109.2 . .
C76 N00X C77 117.0(6) . .
C76 N00X Cr1 124.8(5) . .
C76 N00X Zn1A 124.8(5) . .
C77 N00X Cr1 117.8(5) . .
C77 N00X Zn1A 117.8(5) . .
O1 C1 O2 124.5(7) . .
O1 C1 C2 117.7(9) . .
O1 C1 C2A 119.6(13) . .
O2 C1 C2 117.8(8) . .
O2 C1 C2A 115.9(13) . .
O29 C6 C7 116.3(8) . .
O30 C6 O29 126.1(7) . .
O30 C6 C7 117.6(8) . .
C6 C7 C8 107.7(10) . .
C9 C7 C6 112.9(9) . .
C9 C7 C8 106.5(9) . .
C10 C7 C6 109.3(8) . .
C10 C7 C8 103.3(11) . .
C10 C7 C9 116.5(12) . .
C7 C8 H8A 109.5 . .
C7 C8 H8B 109.5 . .
C7 C8 H8C 109.5 . .
H8A C8 H8B 109.5 . .
H8A C8 H8C 109.5 . .
H8B C8 H8C 109.5 . .
C7 C9 H9A 109.5 . .
C7 C9 H9B 109.5 . .
C7 C9 H9C 109.5 . .
H9A C9 H9B 109.5 . .
H9A C9 H9C 109.5 . .
H9B C9 H9C 109.5 . .
C7 C10 H10A 109.5 . .
C7 C10 H10B 109.5 . .
C7 C10 H10C 109.5 . .
H10A C10 H10B 109.5 . .
H10A C10 H10C 109.5 . .
H10B C10 H10C 109.5 . .
O27 C11 O28 125.5(8) . .
O27 C11 C12 118.8(11) . .
O27 C11 C12A 117.2(14) . .
O28 C11 C12 115.4(12) . .
O28 C11 C12A 115.3(14) . .
O25 C16 C17 114.2(7) . .
O26 C16 O25 126.6(7) . .
O26 C16 C17 119.2(7) . .
C18 C17 C16 109.0(8) . .
C18 C17 C19 104.0(10) . .
C18 C17 C20 114.4(11) . .
C19 C17 C16 110.3(8) . .
C20 C17 C16 108.1(8) . .
C20 C17 C19 111.0(9) . .
C17 C18 H18A 109.5 . .
C17 C18 H18B 109.5 . .
C17 C18 H18C 109.5 . .
H18A C18 H18B 109.5 . .
H18A C18 H18C 109.5 . .
H18B C18 H18C 109.5 . .
C17 C19 H19A 109.5 . .
C17 C19 H19B 109.5 . .
C17 C19 H19C 109.5 . .
H19A C19 H19B 109.5 . .
H19A C19 H19C 109.5 . .
H19B C19 H19C 109.5 . .
C17 C20 H20A 109.5 . .
C17 C20 H20B 109.5 . .
C17 C20 H20C 109.5 . .
H20A C20 H20B 109.5 . .
H20A C20 H20C 109.5 . .
H20B C20 H20C 109.5 . .
O23 C21 C22 116.7(8) . .
O24 C21 O23 124.9(7) . .
O24 C21 C22 118.4(8) . .
C21 C22 C24 107.4(12) . .
C21 C22 C25 107.2(13) . .
C21 C22 C23A 106.1(13) . .
C21 C22 C25A 101.8(12) . .
C23 C22 C21 114.9(11) . .
C23 C22 C24 106.8(18) . .
C23 C22 C25 108.9(18) . .
C25 C22 C24 111.7(17) . .
C23A C22 C25A 109(2) . .
C24A C22 C21 114.3(14) . .
C24A C22 C23A 116(2) . .
C24A C22 C25A 108(2) . .
O21 C26 C27 115.3(11) . .
O21 C26 C27A 118.7(12) . .
O22 C26 O21 127.0(7) . .
O22 C26 C27 117.5(11) . .
O22 C26 C27A 114.1(12) . .
O19 C31 O20 126.7(8) . .
O19 C31 C32 119.1(8) . .
O20 C31 C32 114.3(8) . .
C31 C32 C34 103.6(12) . .
C33 C32 C31 113.8(12) . .
C33 C32 C34 108.0(11) . .
C35 C32 C31 111.1(13) . .
C35 C32 C33 112.4(12) . .
C35 C32 C34 107.3(11) . .
C33A C32 C31 102.8(14) . .
C34A C32 C31 105.7(14) . .
C34A C32 C33A 110.0(12) . .
C34A C32 C35A 113.3(12) . .
C35A C32 C31 116.7(14) . .
C35A C32 C33A 107.8(12) . .
O17 C36 C37 116.9(8) . .
O18 C36 O17 124.4(8) . .
O18 C36 C37 118.7(8) . .
C36 C37 C38 102.9(11) . .
C36 C37 C39 109.4(10) . .
C36 C37 C40 109.3(10) . .
C36 C37 C38A 109.3(12) . .
C36 C37 C40A 114.5(13) . .
C38 C37 C39 108.1(13) . .
C40 C37 C38 116.5(15) . .
C40 C37 C39 110.2(14) . .
C39A C37 C36 109.2(16) . .
C39A C37 C38A 112(2) . .
C39A C37 C40A 108(2) . .
C40A C37 C38A 104.6(19) . .
O15 C41 C42 116.1(8) . .
O16 C41 O15 127.0(8) . .
O16 C41 C42 116.9(8) . .
C41 C42 C44 107.5(13) . .
C41 C42 C45A 104.5(12) . .
C43 C42 C41 115.1(13) . .
C43 C42 C44 108.3(17) . .
C43 C42 C45 116.9(17) . .
C45 C42 C41 106.4(13) . .
C45 C42 C44 101.4(14) . .
C43A C42 C41 106.4(13) . .
C43A C42 C45A 101.4(18) . .
C44A C42 C41 114.9(13) . .
C44A C42 C43A 107(2) . .
C44A C42 C45A 120.8(19) . .
O14 C46 C47 117(3) . .
O14 C46 C47A 116.9(8) . .
O13 C46 O14 123(6) . .
O13 C46 C47 120(5) . .
O13A C46 O14 125.5(9) . .
O13A C46 C47A 117.7(10) . .
O11 C51 O12 125.8(9) . .
O11 C51 C52 120.3(11) . .
O12 C51 C52 113.6(11) . .
C51 C52 C53 105.0(18) . .
C51 C52 C55 101.3(16) . .
C51 C52 C54A 104.8(13) . .
C53 C52 C55 111.5(13) . .
C54 C52 C51 111.6(17) . .
C54 C52 C53 114.0(13) . .
C54 C52 C55 112.5(12) . .
C53A C52 C51 114.8(15) . .
C53A C52 C54A 109.9(12) . .
C53A C52 C55A 111.8(11) . .
C55A C52 C51 105.8(14) . .
C55A C52 C54A 109.3(11) . .
O9 C56 O10 127.1(10) . .
O9 C56 C57 117.0(12) . .
O10 C56 C57 115.4(12) . .
C56 C57 C59 104.6(13) . .
C56 C57 C58A 109(2) . .
C56 C57 C59A 115(2) . .
C56 C57 C60A 103.3(19) . .
C58 C57 C56 107.2(11) . .
C58 C57 C59 110.8(15) . .
C60 C57 C56 107.5(13) . .
C60 C57 C58 115.2(15) . .
C60 C57 C59 110.8(14) . .
C59A C57 C58A 110(3) . .
C59A C57 C60A 108(3) . .
C60A C57 C58A 113(3) . .
O8 C62 C63 119.1(10) . .
O61 C62 O8 126.1(9) . .
O61 C62 C63 114.8(10) . .
C62 C63 C64 105.4(15) . .
C62 C63 C65 105.8(12) . .
C62 C63 C64A 109.4(15) . .
C62 C63 C65A 111.0(15) . .
C64 C63 C65 108.9(10) . .
C66 C63 C62 115.3(12) . .
C66 C63 C64 112.2(11) . .
C66 C63 C65 108.8(11) . .
C65A C63 C64A 109.5(12) . .
C66A C63 C62 107.3(17) . .
C66A C63 C64A 109.1(11) . .
C66A C63 C65A 110.5(12) . .
O5 C67 C68 117.3(9) . .
O6 C67 O5 126.2(8) . .
O6 C67 C68 116.0(10) . .
C67 C68 C69 107.0(12) . .
C67 C68 C70 117.2(19) . .
C67 C68 C71 102.3(17) . .
C70 C68 C69 95(3) . .
C70 C68 C71 119(3) . .
C71 C68 C69 117(3) . .
C69A C68 C67 110.9(13) . .
C69A C68 C70A 120.7(19) . .
C69A C68 C71A 108.0(16) . .
C70A C68 C67 107.9(12) . .
C71A C68 C67 109.2(12) . .
C71A C68 C70A 99.1(18) . .
O3 C72 O4 124.2(9) . .
O3 C72 C73 125.1(13) . .
O3 C72 C73A 100.7(16) . .
O4 C72 C73 110.0(12) . .
O4 C72 C73A 132.4(15) . .
N00X C76 H76 118.5 . .
N00X C76 C78 123.0(6) . .
C78 C76 H76 118.5 . .
N00X C77 H77 118.1 . .
N00X C77 C79 123.9(7) . .
C79 C77 H77 118.1 . .
C76 C78 H78 119.9 . .
C76 C78 C80 120.1(7) . .
C80 C78 H78 119.9 . .
C77 C79 H79 120.3 . .
C80 C79 C77 119.4(6) . .
C80 C79 H79 120.3 . .
C78 C80 C81 122.1(6) . .
C79 C80 C78 116.4(7) . .
C79 C80 C81 121.5(6) . .
C82 C81 C80 123.4(6) . .
C82 C81 C83 117.2(6) . .
C83 C81 C80 119.2(6) . .
C81 C82 H82 119.2 . .
C81 C82 C84 121.7(7) . .
C84 C82 H82 119.2 . .
C81 C83 H83 119.9 . .
C85 C83 C81 120.2(6) . .
C85 C83 H83 119.9 . .
C82 C84 H84 119.4 . .
C86 C84 C82 121.3(6) . .
C86 C84 H84 119.4 . .
C83 C85 H85 119.0 . .
C86 C85 C83 121.9(6) . .
C86 C85 H85 119.0 . .
C84 C86 C87 120.6(6) . .
C85 C86 C84 117.5(6) . .
C85 C86 C87 121.8(6) . .
N00T C87 C86 113.8(5) . .
N00T C87 H87A 108.8 . .
N00T C87 H87B 108.8 . .
C86 C87 H87A 108.8 . .
C86 C87 H87B 108.8 . .
H87A C87 H87B 107.7 . .
N00T C88 H88A 109.0 . .
N00T C88 H88B 109.0 . .
N00T C88 H88C 102.6 . .
N00T C88 H88D 102.6 . .
H88A C88 H88B 107.8 . .
H88C C88 H88D 105.0 . .
C89 C88 N00T 112.9(8) . .
C89 C88 H88A 109.0 . .
C89 C88 H88B 109.0 . .
C89A C88 N00T 137.9(18) . .
C89A C88 H88C 102.6 . .
C89A C88 H88D 102.6 . .
F2 Zn1 F3 84.94(15) . .
F2 Zn1 O4 89.0(2) . .
F2 Zn1 O6 90.1(2) . .
F2 Zn1 O9 87.2(2) . .
O4 Zn1 F3 89.7(2) . .
O4 Zn1 O6 91.9(4) . .
O6 Zn1 F3 174.8(2) . .
O9 Zn1 F3 89.9(2) . .
O9 Zn1 O4 176.3(3) . .
O9 Zn1 O6 88.3(4) . .
O61 Zn1 F2 176.5(2) . .
O61 Zn1 F3 91.7(2) . .
O61 Zn1 O4 90.1(4) . .
O61 Zn1 O6 93.3(3) . .
O61 Zn1 O9 93.6(4) . .
F1 Cr1 O2 92.34(19) . .
F1 Cr1 O3 91.0(2) . .
F1 Cr1 O5 177.0(2) . .
F1 Cr1 N00X 90.7(2) . .
F2 Cr1 F1 84.44(16) . .
F2 Cr1 O2 175.0(2) . .
F2 Cr1 O3 94.5(2) . .
F2 Cr1 O5 93.7(2) . .
F2 Cr1 N00X 87.0(2) . .
O2 Cr1 O5 89.4(2) . .
O2 Cr1 N00X 89.3(2) . .
O3 Cr1 O2 89.3(3) . .
O3 Cr1 O5 91.5(2) . .
O3 Cr1 N00X 177.9(2) . .
O5 Cr1 N00X 86.9(2) . .
C46 O13 Cr6 138(2) . .
H1AA C1A H1AB 109.5 . .
H1AA C1A H1AC 109.5 . .
H1AB C1A H1AC 109.5 . .
C12 C1A H1AA 109.5 . .
C12 C1A H1AB 109.5 . .
C12 C1A H1AC 109.5 . .
C1 C2 C5 105.2(15) . .
C3 C2 C1 109.4(11) . .
C3 C2 C4 111.6(10) . .
C3 C2 C5 110.6(11) . .
C4 C2 C1 110.3(11) . .
C4 C2 C5 109.6(11) . .
C2 C3 H3A 109.5 . .
C2 C3 H3B 109.5 . .
C2 C3 H3C 109.5 . .
H3A C3 H3B 109.5 . .
H3A C3 H3C 109.5 . .
H3B C3 H3C 109.5 . .
C2 C4 H4A 109.5 . .
C2 C4 H4B 109.5 . .
C2 C4 H4C 109.5 . .
H4A C4 H4B 109.5 . .
H4A C4 H4C 109.5 . .
H4B C4 H4C 109.5 . .
C2 C5 H5A 109.5 . .
C2 C5 H5B 109.5 . .
C2 C5 H5C 109.5 . .
H5A C5 H5B 109.5 . .
H5A C5 H5C 109.5 . .
H5B C5 H5C 109.5 . .
C11 C12 C1A 98.1(19) . .
C13 C12 C11 110.5(17) . .
C13 C12 C1A 108(2) . .
C13 C12 C15 119(2) . .
C15 C12 C11 113.1(16) . .
C15 C12 C1A 106(2) . .
C12 C13 H13A 109.5 . .
C12 C13 H13B 109.5 . .
C12 C13 H13C 109.5 . .
H13A C13 H13B 109.5 . .
H13A C13 H13C 109.5 . .
H13B C13 H13C 109.5 . .
H14A C14 H14B 109.5 . .
H14A C14 H14C 109.5 . .
H14B C14 H14C 109.5 . .
C73 C14 H14A 109.5 . .
C73 C14 H14B 109.5 . .
C73 C14 H14C 109.5 . .
C12 C15 H15A 109.5 . .
C12 C15 H15B 109.5 . .
C12 C15 H15C 109.5 . .
H15A C15 H15B 109.5 . .
H15A C15 H15C 109.5 . .
H15B C15 H15C 109.5 . .
C22 C23 H23A 109.5 . .
C22 C23 H23B 109.5 . .
C22 C23 H23C 109.5 . .
H23A C23 H23B 109.5 . .
H23A C23 H23C 109.5 . .
H23B C23 H23C 109.5 . .
C22 C24 H24A 109.5 . .
C22 C24 H24B 109.5 . .
C22 C24 H24C 109.5 . .
H24A C24 H24B 109.5 . .
H24A C24 H24C 109.5 . .
H24B C24 H24C 109.5 . .
C22 C25 H25A 109.5 . .
C22 C25 H25B 109.5 . .
C22 C25 H25C 109.5 . .
H25A C25 H25B 109.5 . .
H25A C25 H25C 109.5 . .
H25B C25 H25C 109.5 . .
C26 C27 C29 101.4(14) . .
C28 C27 C26 115.1(16) . .
C28 C27 C29 102.1(18) . .
C30 C27 C26 110.0(15) . .
C30 C27 C28 116.2(19) . .
C30 C27 C29 111(2) . .
C27 C28 H28A 109.5 . .
C27 C28 H28B 109.5 . .
C27 C28 H28C 109.5 . .
H28A C28 H28B 109.5 . .
H28A C28 H28C 109.5 . .
H28B C28 H28C 109.5 . .
C27 C29 H29A 109.5 . .
C27 C29 H29B 109.5 . .
C27 C29 H29C 109.5 . .
H29A C29 H29B 109.5 . .
H29A C29 H29C 109.5 . .
H29B C29 H29C 109.5 . .
C27 C30 H30A 109.5 . .
C27 C30 H30B 109.5 . .
C27 C30 H30C 109.5 . .
H30A C30 H30B 109.5 . .
H30A C30 H30C 109.5 . .
H30B C30 H30C 109.5 . .
C32 C33 H33A 109.5 . .
C32 C33 H33B 109.5 . .
C32 C33 H33C 109.5 . .
H33A C33 H33B 109.5 . .
H33A C33 H33C 109.5 . .
H33B C33 H33C 109.5 . .
C32 C34 H34A 109.5 . .
C32 C34 H34B 109.5 . .
C32 C34 H34C 109.5 . .
H34A C34 H34B 109.5 . .
H34A C34 H34C 109.5 . .
H34B C34 H34C 109.5 . .
C32 C35 H35A 109.5 . .
C32 C35 H35B 109.5 . .
C32 C35 H35C 109.5 . .
H35A C35 H35B 109.5 . .
H35A C35 H35C 109.5 . .
H35B C35 H35C 109.5 . .
C37 C38 H38A 109.5 . .
C37 C38 H38B 109.5 . .
C37 C38 H38C 109.5 . .
H38A C38 H38B 109.5 . .
H38A C38 H38C 109.5 . .
H38B C38 H38C 109.5 . .
C37 C39 H39A 109.5 . .
C37 C39 H39B 109.5 . .
C37 C39 H39C 109.5 . .
H39A C39 H39B 109.5 . .
H39A C39 H39C 109.5 . .
H39B C39 H39C 109.5 . .
C37 C40 H40A 109.5 . .
C37 C40 H40B 109.5 . .
C37 C40 H40C 109.5 . .
H40A C40 H40B 109.5 . .
H40A C40 H40C 109.5 . .
H40B C40 H40C 109.5 . .
C42 C43 H43A 109.5 . .
C42 C43 H43B 109.5 . .
C42 C43 H43C 109.5 . .
H43A C43 H43B 109.5 . .
H43A C43 H43C 109.5 . .
H43B C43 H43C 109.5 . .
C42 C44 H44A 109.5 . .
C42 C44 H44B 109.5 . .
C42 C44 H44C 109.5 . .
H44A C44 H44B 109.5 . .
H44A C44 H44C 109.5 . .
H44B C44 H44C 109.5 . .
C42 C45 H45A 109.5 . .
C42 C45 H45B 109.5 . .
C42 C45 H45C 109.5 . .
H45A C45 H45B 109.5 . .
H45A C45 H45C 109.5 . .
H45B C45 H45C 109.5 . .
C48 C47 C46 102(6) . .
C48 C47 C49 133(8) . .
C48 C47 C50 88(7) . .
C49 C47 C46 97(5) . .
C49 C47 C50 134(8) . .
C50 C47 C46 93(5) . .
C47 C48 H48A 109.5 . .
C47 C48 H48B 109.5 . .
C47 C48 H48C 109.5 . .
H48A C48 H48B 109.5 . .
H48A C48 H48C 109.5 . .
H48B C48 H48C 109.5 . .
C47 C49 H49A 109.5 . .
C47 C49 H49B 109.5 . .
C47 C49 H49C 109.5 . .
H49A C49 H49B 109.5 . .
H49A C49 H49C 109.5 . .
H49B C49 H49C 109.5 . .
C47 C50 H50A 109.5 . .
C47 C50 H50B 109.5 . .
C47 C50 H50C 109.5 . .
H50A C50 H50B 109.5 . .
H50A C50 H50C 109.5 . .
H50B C50 H50C 109.5 . .
C52 C53 H53A 109.5 . .
C52 C53 H53B 109.5 . .
C52 C53 H53C 109.5 . .
H53A C53 H53B 109.5 . .
H53A C53 H53C 109.5 . .
H53B C53 H53C 109.5 . .
C52 C54 H54A 109.5 . .
C52 C54 H54B 109.5 . .
C52 C54 H54C 109.5 . .
H54A C54 H54B 109.5 . .
H54A C54 H54C 109.5 . .
H54B C54 H54C 109.5 . .
C52 C55 H55A 109.5 . .
C52 C55 H55B 109.5 . .
C52 C55 H55C 109.5 . .
H55A C55 H55B 109.5 . .
H55A C55 H55C 109.5 . .
H55B C55 H55C 109.5 . .
C57 C58 H58A 109.5 . .
C57 C58 H58B 109.5 . .
C57 C58 H58C 109.5 . .
H58A C58 H58B 109.5 . .
H58A C58 H58C 109.5 . .
H58B C58 H58C 109.5 . .
C57 C59 H59A 109.5 . .
C57 C59 H59B 109.5 . .
C57 C59 H59C 109.5 . .
H59A C59 H59B 109.5 . .
H59A C59 H59C 109.5 . .
H59B C59 H59C 109.5 . .
C57 C60 H60A 109.5 . .
C57 C60 H60B 109.5 . .
C57 C60 H60C 109.5 . .
H60A C60 H60B 109.5 . .
H60A C60 H60C 109.5 . .
H60B C60 H60C 109.5 . .
C63 C64 H64A 109.5 . .
C63 C64 H64B 109.5 . .
C63 C64 H64C 109.5 . .
H64A C64 H64B 109.5 . .
H64A C64 H64C 109.5 . .
H64B C64 H64C 109.5 . .
C63 C65 H65A 109.5 . .
C63 C65 H65B 109.5 . .
C63 C65 H65C 109.5 . .
H65A C65 H65B 109.5 . .
H65A C65 H65C 109.5 . .
H65B C65 H65C 109.5 . .
C63 C66 H66A 109.5 . .
C63 C66 H66B 109.5 . .
C63 C66 H66C 109.5 . .
H66A C66 H66B 109.5 . .
H66A C66 H66C 109.5 . .
H66B C66 H66C 109.5 . .
C68 C69 H69A 109.5 . .
C68 C69 H69B 109.5 . .
C68 C69 H69C 109.5 . .
H69A C69 H69B 109.5 . .
H69A C69 H69C 109.5 . .
H69B C69 H69C 109.5 . .
C68 C70 H70A 109.5 . .
C68 C70 H70B 109.5 . .
C68 C70 H70C 109.5 . .
H70A C70 H70B 109.5 . .
H70A C70 H70C 109.5 . .
H70B C70 H70C 109.5 . .
C68 C71 H71A 109.5 . .
C68 C71 H71B 109.5 . .
C68 C71 H71C 109.5 . .
H71A C71 H71B 109.5 . .
H71A C71 H71C 109.5 . .
H71B C71 H71C 109.5 . .
C72 C73 C14 107.5(11) . .
C74 C73 C72 113.5(14) . .
C74 C73 C14 110.0(10) . .
C74 C73 C75 113.2(11) . .
C75 C73 C72 102.4(12) . .
C75 C73 C14 109.9(11) . .
C73 C74 H74A 109.5 . .
C73 C74 H74B 109.5 . .
C73 C74 H74C 109.5 . .
H74A C74 H74B 109.5 . .
H74A C74 H74C 109.5 . .
H74B C74 H74C 109.5 . .
C73 C75 H75A 109.5 . .
C73 C75 H75B 109.5 . .
C73 C75 H75C 109.5 . .
H75A C75 H75B 109.5 . .
H75A C75 H75C 109.5 . .
H75B C75 H75C 109.5 . .
C88 C89 H89A 108.7 . .
C88 C89 H89B 108.7 . .
C88 C89 C90 114.1(10) . .
H89A C89 H89B 107.6 . .
C90 C89 H89A 108.7 . .
C90 C89 H89B 108.7 . .
C91 C90 C89 120.9(14) . .
C91 C90 C92 116.9(14) . .
C92 C90 C89 121.5(14) . .
C90 C91 H91 119.8 . .
C90 C91 C93 120.5(18) . .
C93 C91 H91 119.8 . .
C90 C92 H92 118.0 . .
C90 C92 C94 123.9(19) . .
C94 C92 H92 118.0 . .
C91 C93 H93 120.2 . .
C95 C93 C91 119.6(19) . .
C95 C93 H93 120.2 . .
C92 C94 H94 121.1 . .
C95 C94 C92 117.7(19) . .
C95 C94 H94 121.1 . .
C93 C95 C94 120.1(18) . .
C93 C95 H95 119.9 . .
C94 C95 H95 119.9 . .
F1 Zn1A O2 92.34(19) . .
F1 Zn1A O3 91.0(2) . .
F1 Zn1A O5 177.0(2) . .
F1 Zn1A N00X 90.7(2) . .
F2 Zn1A F1 84.44(16) . .
F2 Zn1A O2 175.0(2) . .
F2 Zn1A O3 94.5(2) . .
F2 Zn1A O5 93.7(2) . .
F2 Zn1A N00X 87.0(2) . .
O2 Zn1A O5 89.4(2) . .
O2 Zn1A N00X 89.3(2) . .
O3 Zn1A O2 89.3(3) . .
O3 Zn1A O5 91.5(2) . .
O3 Zn1A N00X 177.9(2) . .
O5 Zn1A N00X 86.9(2) . .
F2 Cr1A F3 84.94(15) . .
F2 Cr1A O4 89.0(2) . .
F2 Cr1A O6 90.1(2) . .
F2 Cr1A O9 87.2(2) . .
O4 Cr1A F3 89.7(2) . .
O4 Cr1A O6 91.9(4) . .
O6 Cr1A F3 174.8(2) . .
O9 Cr1A F3 89.9(2) . .
O9 Cr1A O4 176.3(3) . .
O9 Cr1A O6 88.3(4) . .
O61 Cr1A F2 176.5(2) . .
O61 Cr1A F3 91.7(2) . .
O61 Cr1A O4 90.1(4) . .
O61 Cr1A O6 93.3(3) . .
O61 Cr1A O9 93.6(4) . .
C46 O13A Cr6 136.8(10) . .
H1BA C1B H1BB 109.5 . .
H1BA C1B H1BC 109.5 . .
H1BB C1B H1BC 109.5 . .
C12A C1B H1BA 109.5 . .
C12A C1B H1BB 109.5 . .
C12A C1B H1BC 109.5 . .
C1 C2A C4A 113(2) . .
C3A C2A C1 105(2) . .
C3A C2A C4A 109.4(13) . .
C3A C2A C5A 110.2(13) . .
C5A C2A C1 110(2) . .
C5A C2A C4A 110.0(13) . .
C2A C3A H3AA 109.5 . .
C2A C3A H3AB 109.5 . .
C2A C3A H3AC 109.5 . .
H3AA C3A H3AB 109.5 . .
H3AA C3A H3AC 109.5 . .
H3AB C3A H3AC 109.5 . .
C2A C4A H4AA 109.5 . .
C2A C4A H4AB 109.5 . .
C2A C4A H4AC 109.5 . .
H4AA C4A H4AB 109.5 . .
H4AA C4A H4AC 109.5 . .
H4AB C4A H4AC 109.5 . .
C2A C5A H5AA 109.5 . .
C2A C5A H5AB 109.5 . .
C2A C5A H5AC 109.5 . .
H5AA C5A H5AB 109.5 . .
H5AA C5A H5AC 109.5 . .
H5AB C5A H5AC 109.5 . .
C11 C12A C1B 110.0(18) . .
C11 C12A C15A 112(2) . .
C13A C12A C11 116(2) . .
C13A C12A C1B 105(2) . .
C13A C12A C15A 105.5(19) . .
C15A C12A C1B 108(2) . .
C12A C13A H13D 109.5 . .
C12A C13A H13E 109.5 . .
C12A C13A H13F 109.5 . .
H13D C13A H13E 109.5 . .
H13D C13A H13F 109.5 . .
H13E C13A H13F 109.5 . .
H14D C14A H14E 109.5 . .
H14D C14A H14F 109.5 . .
H14E C14A H14F 109.5 . .
C73A C14A H14D 109.5 . .
C73A C14A H14E 109.5 . .
C73A C14A H14F 109.5 . .
C12A C15A H15D 109.5 . .
C12A C15A H15E 109.5 . .
C12A C15A H15F 109.5 . .
H15D C15A H15E 109.5 . .
H15D C15A H15F 109.5 . .
H15E C15A H15F 109.5 . .
C22 C23A H23D 109.5 . .
C22 C23A H23E 109.5 . .
C22 C23A H23F 109.5 . .
H23D C23A H23E 109.5 . .
H23D C23A H23F 109.5 . .
H23E C23A H23F 109.5 . .
C22 C24A H24D 109.5 . .
C22 C24A H24E 109.5 . .
C22 C24A H24F 109.5 . .
H24D C24A H24E 109.5 . .
H24D C24A H24F 109.5 . .
H24E C24A H24F 109.5 . .
C22 C25A H25D 109.5 . .
C22 C25A H25E 109.5 . .
C22 C25A H25F 109.5 . .
H25D C25A H25E 109.5 . .
H25D C25A H25F 109.5 . .
H25E C25A H25F 109.5 . .
C28A C27A C26 106.2(19) . .
C28A C27A C29A 111.0(15) . .
C28A C27A C30A 110.1(14) . .
C29A C27A C26 106(2) . .
C29A C27A C30A 109.7(14) . .
C30A C27A C26 113.7(19) . .
C27A C28A H28D 109.5 . .
C27A C28A H28E 109.5 . .
C27A C28A H28F 109.5 . .
H28D C28A H28E 109.5 . .
H28D C28A H28F 109.5 . .
H28E C28A H28F 109.5 . .
C27A C29A H29D 109.5 . .
C27A C29A H29E 109.5 . .
C27A C29A H29F 109.5 . .
H29D C29A H29E 109.5 . .
H29D C29A H29F 109.5 . .
H29E C29A H29F 109.5 . .
C27A C30A H30D 109.5 . .
C27A C30A H30E 109.5 . .
C27A C30A H30F 109.5 . .
H30D C30A H30E 109.5 . .
H30D C30A H30F 109.5 . .
H30E C30A H30F 109.5 . .
C32 C33A H33D 109.5 . .
C32 C33A H33E 109.5 . .
C32 C33A H33F 109.5 . .
H33D C33A H33E 109.5 . .
H33D C33A H33F 109.5 . .
H33E C33A H33F 109.5 . .
C32 C34A H34D 109.5 . .
C32 C34A H34E 109.5 . .
C32 C34A H34F 109.5 . .
H34D C34A H34E 109.5 . .
H34D C34A H34F 109.5 . .
H34E C34A H34F 109.5 . .
C32 C35A H35D 109.5 . .
C32 C35A H35E 109.5 . .
C32 C35A H35F 109.5 . .
H35D C35A H35E 109.5 . .
H35D C35A H35F 109.5 . .
H35E C35A H35F 109.5 . .
C37 C38A H38D 109.5 . .
C37 C38A H38E 109.5 . .
C37 C38A H38F 109.5 . .
H38D C38A H38E 109.5 . .
H38D C38A H38F 109.5 . .
H38E C38A H38F 109.5 . .
C37 C39A H39D 109.5 . .
C37 C39A H39E 109.5 . .
C37 C39A H39F 109.5 . .
H39D C39A H39E 109.5 . .
H39D C39A H39F 109.5 . .
H39E C39A H39F 109.5 . .
C37 C40A H40D 109.5 . .
C37 C40A H40E 109.5 . .
C37 C40A H40F 109.5 . .
H40D C40A H40E 109.5 . .
H40D C40A H40F 109.5 . .
H40E C40A H40F 109.5 . .
C42 C43A H43D 109.5 . .
C42 C43A H43E 109.5 . .
C42 C43A H43F 109.5 . .
H43D C43A H43E 109.5 . .
H43D C43A H43F 109.5 . .
H43E C43A H43F 109.5 . .
C42 C44A H44D 109.5 . .
C42 C44A H44E 109.5 . .
C42 C44A H44F 109.5 . .
H44D C44A H44E 109.5 . .
H44D C44A H44F 109.5 . .
H44E C44A H44F 109.5 . .
C42 C45A H45D 109.5 . .
C42 C45A H45E 109.5 . .
C42 C45A H45F 109.5 . .
H45D C45A H45E 109.5 . .
H45D C45A H45F 109.5 . .
H45E C45A H45F 109.5 . .
C46 C47A C49A 109.2(12) . .
C48A C47A C46 108.3(11) . .
C48A C47A C49A 109.7(11) . .
C48A C47A C50A 109.7(11) . .
C50A C47A C46 111.3(12) . .
C50A C47A C49A 108.6(10) . .
C47A C48A H48D 109.5 . .
C47A C48A H48E 109.5 . .
C47A C48A H48F 109.5 . .
H48D C48A H48E 109.5 . .
H48D C48A H48F 109.5 . .
H48E C48A H48F 109.5 . .
C47A C49A H49D 109.5 . .
C47A C49A H49E 109.5 . .
C47A C49A H49F 109.5 . .
H49D C49A H49E 109.5 . .
H49D C49A H49F 109.5 . .
H49E C49A H49F 109.5 . .
C47A C50A H50D 109.5 . .
C47A C50A H50E 109.5 . .
C47A C50A H50F 109.5 . .
H50D C50A H50E 109.5 . .
H50D C50A H50F 109.5 . .
H50E C50A H50F 109.5 . .
C52 C53A H53D 109.5 . .
C52 C53A H53E 109.5 . .
C52 C53A H53F 109.5 . .
H53D C53A H53E 109.5 . .
H53D C53A H53F 109.5 . .
H53E C53A H53F 109.5 . .
C52 C54A H54D 109.5 . .
C52 C54A H54E 109.5 . .
C52 C54A H54F 109.5 . .
H54D C54A H54E 109.5 . .
H54D C54A H54F 109.5 . .
H54E C54A H54F 109.5 . .
C52 C55A H55D 109.5 . .
C52 C55A H55E 109.5 . .
C52 C55A H55F 109.5 . .
H55D C55A H55E 109.5 . .
H55D C55A H55F 109.5 . .
H55E C55A H55F 109.5 . .
C57 C58A H58D 109.5 . .
C57 C58A H58E 109.5 . .
C57 C58A H58F 109.5 . .
H58D C58A H58E 109.5 . .
H58D C58A H58F 109.5 . .
H58E C58A H58F 109.5 . .
C57 C59A H59D 109.5 . .
C57 C59A H59E 109.5 . .
C57 C59A H59F 109.5 . .
H59D C59A H59E 109.5 . .
H59D C59A H59F 109.5 . .
H59E C59A H59F 109.5 . .
C57 C60A H60D 109.5 . .
C57 C60A H60E 109.5 . .
C57 C60A H60F 109.5 . .
H60D C60A H60E 109.5 . .
H60D C60A H60F 109.5 . .
H60E C60A H60F 109.5 . .
C63 C64A H64D 109.5 . .
C63 C64A H64E 109.5 . .
C63 C64A H64F 109.5 . .
H64D C64A H64E 109.5 . .
H64D C64A H64F 109.5 . .
H64E C64A H64F 109.5 . .
C63 C65A H65D 109.5 . .
C63 C65A H65E 109.5 . .
C63 C65A H65F 109.5 . .
H65D C65A H65E 109.5 . .
H65D C65A H65F 109.5 . .
H65E C65A H65F 109.5 . .
C63 C66A H66D 109.5 . .
C63 C66A H66E 109.5 . .
C63 C66A H66F 109.5 . .
H66D C66A H66E 109.5 . .
H66D C66A H66F 109.5 . .
H66E C66A H66F 109.5 . .
C68 C69A H69D 109.5 . .
C68 C69A H69E 109.5 . .
C68 C69A H69F 109.5 . .
H69D C69A H69E 109.5 . .
H69D C69A H69F 109.5 . .
H69E C69A H69F 109.5 . .
C68 C70A H70D 109.5 . .
C68 C70A H70E 109.5 . .
C68 C70A H70F 109.5 . .
H70D C70A H70E 109.5 . .
H70D C70A H70F 109.5 . .
H70E C70A H70F 109.5 . .
C68 C71A H71D 109.5 . .
C68 C71A H71E 109.5 . .
C68 C71A H71F 109.5 . .
H71D C71A H71E 109.5 . .
H71D C71A H71F 109.5 . .
H71E C71A H71F 109.5 . .
C14A C73A C72 112(2) . .
C14A C73A C75A 102.7(17) . .
C74A C73A C72 112(2) . .
C74A C73A C14A 103.7(18) . .
C74A C73A C75A 102.5(17) . .
C75A C73A C72 123(2) . .
C73A C74A H74D 109.5 . .
C73A C74A H74E 109.5 . .
C73A C74A H74F 109.5 . .
H74D C74A H74E 109.5 . .
H74D C74A H74F 109.5 . .
H74E C74A H74F 109.5 . .
C73A C75A H75D 109.5 . .
C73A C75A H75E 109.5 . .
C73A C75A H75F 109.5 . .
H75D C75A H75E 109.5 . .
H75D C75A H75F 109.5 . .
H75E C75A H75F 109.5 . .
C88 C89A H89C 108.8 . .
C88 C89A H89D 108.8 . .
C88 C89A C90A 114(3) . .
H89C C89A H89D 107.7 . .
C90A C89A H89C 108.8 . .
C90A C89A H89D 108.8 . .
C93A C95A H95A 120.0 . .
C93A C95A C94A 120.0 . .
C94A C95A H95A 120.0 . .
C95A C93A H93A 120.0 . .
C91A C93A C95A 120.0 . .
C91A C93A H93A 120.0 . .
C93A C91A H91A 120.0 . .
C93A C91A C90A 120.0 . .
C90A C91A H91A 120.0 . .
C91A C90A C89A 127(5) . .
C92A C90A C89A 113(4) . .
C92A C90A C91A 120.0 . .
C90A C92A H92A 120.0 . .
C90A C92A C94A 120.0 . .
C94A C92A H92A 120.0 . .
C95A C94A H94A 120.0 . .
C92A C94A C95A 120.00(5) . .
C92A C94A H94A 120.0 . .

loop_
_geom_bond_atom_site_label_1
_geom_bond_atom_site_label_2
_geom_bond_distance
_geom_bond_site_symmetry_2
Zn2 F1 1.972(4) .
Zn2 F8 2.080(3) .
Zn2 O1 1.979(5) .
Zn2 O28 1.939(6) .
Zn2 O30 1.944(6) .
Cr2 F7 1.927(4) .
Cr2 F8 1.875(4) .
Cr2 O24 1.960(5) .
Cr2 O26 1.981(5) .
Cr2 O27 1.933(6) .
Cr2 O29 1.954(5) .
Cr3 F6 1.914(4) .
Cr3 F7 1.910(4) .
Cr3 O20 1.958(6) .
Cr3 O22 1.962(5) .
Cr3 O23 1.941(5) .
Cr3 O25 1.961(6) .
Cr4 F5 1.915(4) .
Cr4 F6 1.917(4) .
Cr4 O16 1.933(5) .
Cr4 O18 1.951(6) .
Cr4 O19 1.944(6) .
Cr4 O21 1.944(5) .
Cr5 F4 1.899(4) .
Cr5 F5 1.932(4) .
Cr5 O12 1.953(7) .
Cr5 O14 1.947(6) .
Cr5 O15 1.959(5) .
Cr5 O17 1.967(6) .
Cr6 F3 1.904(4) .
Cr6 F4 1.965(4) .
Cr6 O8 1.953(6) .
Cr6 O10 1.974(8) .
Cr6 O11 1.980(8) .
Cr6 O13 1.964(17) .
Cr6 O13A 1.973(8) .
F1 Cr1 1.923(4) .
F1 Zn1A 1.923(4) .
F2 Zn1 1.998(4) .
F2 Cr1 1.912(4) .
F2 Zn1A 1.912(4) .
F2 Cr1A 1.998(4) .
F3 Zn1 2.066(4) .
F3 Cr1A 2.066(4) .
O1 C1 1.252(9) .
O2 C1 1.259(9) .
O2 Cr1 1.952(6) .
O2 Zn1A 1.952(6) .
O3 C72 1.216(12) .
O3 Cr1 1.936(6) .
O3 Zn1A 1.936(6) .
O4 C72 1.290(14) .
O4 Zn1 2.017(8) .
O4 Cr1A 2.017(8) .
O5 C67 1.212(10) .
O5 Cr1 1.960(5) .
O5 Zn1A 1.960(5) .
O6 C67 1.202(11) .
O6 Zn1 2.027(6) .
O6 Cr1A 2.027(6) .
O8 C62 1.206(12) .
O9 C56 1.202(13) .
O9 Zn1 2.000(8) .
O9 Cr1A 2.000(8) .
O10 C56 1.278(13) .
O11 C51 1.196(13) .
O12 C51 1.276(13) .
O14 C46 1.219(8) .
O15 C41 1.242(10) .
O16 C41 1.226(10) .
O17 C36 1.254(9) .
O18 C36 1.249(9) .
O19 C31 1.222(9) .
O20 C31 1.261(9) .
O21 C26 1.271(9) .
O22 C26 1.211(9) .
O23 C21 1.263(9) .
O24 C21 1.245(9) .
O25 C16 1.252(8) .
O26 C16 1.235(8) .
O27 C11 1.242(11) .
O28 C11 1.267(11) .
O29 C6 1.268(9) .
O30 C6 1.233(10) .
O61 C62 1.206(12) .
O61 Zn1 1.974(7) .
O61 Cr1A 1.974(7) .
N00T H00A 0.8900 .
N00T H00B 0.8900 .
N00T C87 1.478(9) .
N00T C88 1.488(10) .
N00X C76 1.311(9) .
N00X C77 1.333(9) .
N00X Cr1 2.103(6) .
N00X Zn1A 2.103(6) .
C1 C2 1.513(12) .
C1 C2A 1.519(15) .
C6 C7 1.506(12) .
C7 C8 1.557(16) .
C7 C9 1.499(16) .
C7 C10 1.484(14) .
C8 H8A 0.9600 .
C8 H8B 0.9600 .
C8 H8C 0.9600 .
C9 H9A 0.9600 .
C9 H9B 0.9600 .
C9 H9C 0.9600 .
C10 H10A 0.9600 .
C10 H10B 0.9600 .
C10 H10C 0.9600 .
C11 C12 1.56(2) .
C11 C12A 1.526(15) .
C16 C17 1.546(11) .
C17 C18 1.511(14) .
C17 C19 1.540(15) .
C17 C20 1.526(13) .
C18 H18A 0.9600 .
C18 H18B 0.9600 .
C18 H18C 0.9600 .
C19 H19A 0.9600 .
C19 H19B 0.9600 .
C19 H19C 0.9600 .
C20 H20A 0.9600 .
C20 H20B 0.9600 .
C20 H20C 0.9600 .
C21 C22 1.496(12) .
C22 C23 1.46(2) .
C22 C24 1.57(3) .
C22 C25 1.53(3) .
C22 C23A 1.50(3) .
C22 C24A 1.42(3) .
C22 C25A 1.66(3) .
C26 C27 1.508(19) .
C26 C27A 1.55(2) .
C31 C32 1.538(13) .
C32 C33 1.494(14) .
C32 C34 1.554(15) .
C32 C35 1.484(15) .
C32 C33A 1.532(16) .
C32 C34A 1.481(16) .
C32 C35A 1.494(16) .
C36 C37 1.511(12) .
C37 C38 1.54(2) .
C37 C39 1.59(2) .
C37 C40 1.51(2) .
C37 C38A 1.74(3) .
C37 C39A 1.36(3) .
C37 C40A 1.58(3) .
C41 C42 1.561(11) .
C42 C43 1.35(3) .
C42 C44 1.62(3) .
C42 C45 1.49(3) .
C42 C43A 1.54(3) .
C42 C44A 1.49(2) .
C42 C45A 1.64(3) .
C46 O13 1.212(18) .
C46 C47 1.79(7) .
C46 O13A 1.212(10) .
C46 C47A 1.505(12) .
C51 C52 1.552(11) .
C52 C53 1.555(16) .
C52 C54 1.530(15) .
C52 C55 1.573(15) .
C52 C53A 1.535(14) .
C52 C54A 1.567(14) .
C52 C55A 1.547(14) .
C56 C57 1.586(14) .
C57 C58 1.56(2) .
C57 C59 1.59(2) .
C57 C60 1.50(2) .
C57 C58A 1.61(2) .
C57 C59A 1.59(2) .
C57 C60A 1.61(2) .
C62 C63 1.512(11) .
C63 C64 1.516(15) .
C63 C65 1.540(15) .
C63 C66 1.488(14) .
C63 C64A 1.522(15) .
C63 C65A 1.516(15) .
C63 C66A 1.511(16) .
C67 C68 1.541(12) .
C68 C69 1.66(4) .
C68 C70 1.55(4) .
C68 C71 1.57(4) .
C68 C69A 1.43(2) .
C68 C70A 1.51(3) .
C68 C71A 1.49(2) .
C72 C73 1.525(13) .
C72 C73A 1.513(10) .
C76 H76 0.9300 .
C76 C78 1.392(10) .
C77 H77 0.9300 .
C77 C79 1.392(10) .
C78 H78 0.9300 .
C78 C80 1.396(9) .
C79 H79 0.9300 .
C79 C80 1.369(9) .
C80 C81 1.491(10) .
C81 C82 1.369(9) .
C81 C83 1.398(9) .
C82 H82 0.9300 .
C82 C84 1.379(10) .
C83 H83 0.9300 .
C83 C85 1.386(9) .
C84 H84 0.9300 .
C84 C86 1.373(9) .
C85 H85 0.9300 .
C85 C86 1.365(9) .
C86 C87 1.481(9) .
C87 H87A 0.9700 .
C87 H87B 0.9700 .
C88 H88A 0.9700 .
C88 H88B 0.9700 .
C88 H88C 0.9700 .
C88 H88D 0.9700 .
C88 C89 1.473(11) .
C88 C89A 1.448(19) .
C1A H1AA 0.9600 .
C1A H1AB 0.9600 .
C1A H1AC 0.9600 .
C1A C12 1.64(4) .
C2 C3 1.480(14) .
C2 C4 1.507(14) .
C2 C5 1.527(14) .
C3 H3A 0.9600 .
C3 H3B 0.9600 .
C3 H3C 0.9600 .
C4 H4A 0.9600 .
C4 H4B 0.9600 .
C4 H4C 0.9600 .
C5 H5A 0.9600 .
C5 H5B 0.9600 .
C5 H5C 0.9600 .
C12 C13 1.44(3) .
C12 C15 1.44(3) .
C13 H13A 0.9600 .
C13 H13B 0.9600 .
C13 H13C 0.9600 .
C14 H14A 0.9600 .
C14 H14B 0.9600 .
C14 H14C 0.9600 .
C14 C73 1.535(14) .
C15 H15A 0.9600 .
C15 H15B 0.9600 .
C15 H15C 0.9600 .
C23 H23A 0.9600 .
C23 H23B 0.9600 .
C23 H23C 0.9600 .
C24 H24A 0.9600 .
C24 H24B 0.9600 .
C24 H24C 0.9600 .
C25 H25A 0.9600 .
C25 H25B 0.9600 .
C25 H25C 0.9600 .
C27 C28 1.50(3) .
C27 C29 1.72(3) .
C27 C30 1.46(3) .
C28 H28A 0.9600 .
C28 H28B 0.9600 .
C28 H28C 0.9600 .
C29 H29A 0.9600 .
C29 H29B 0.9600 .
C29 H29C 0.9600 .
C30 H30A 0.9600 .
C30 H30B 0.9600 .
C30 H30C 0.9600 .
C33 H33A 0.9600 .
C33 H33B 0.9600 .
C33 H33C 0.9600 .
C34 H34A 0.9600 .
C34 H34B 0.9600 .
C34 H34C 0.9600 .
C35 H35A 0.9600 .
C35 H35B 0.9600 .
C35 H35C 0.9600 .
C38 H38A 0.9600 .
C38 H38B 0.9600 .
C38 H38C 0.9600 .
C39 H39A 0.9600 .
C39 H39B 0.9600 .
C39 H39C 0.9600 .
C40 H40A 0.9600 .
C40 H40B 0.9600 .
C40 H40C 0.9600 .
C43 H43A 0.9600 .
C43 H43B 0.9600 .
C43 H43C 0.9600 .
C44 H44A 0.9600 .
C44 H44B 0.9600 .
C44 H44C 0.9600 .
C45 H45A 0.9600 .
C45 H45B 0.9600 .
C45 H45C 0.9600 .
C47 C48 1.41(10) .
C47 C49 1.44(11) .
C47 C50 1.64(11) .
C48 H48A 0.9600 .
C48 H48B 0.9600 .
C48 H48C 0.9600 .
C49 H49A 0.9600 .
C49 H49B 0.9600 .
C49 H49C 0.9600 .
C50 H50A 0.9600 .
C50 H50B 0.9600 .
C50 H50C 0.9600 .
C53 H53A 0.9600 .
C53 H53B 0.9600 .
C53 H53C 0.9600 .
C54 H54A 0.9600 .
C54 H54B 0.9600 .
C54 H54C 0.9600 .
C55 H55A 0.9600 .
C55 H55B 0.9600 .
C55 H55C 0.9600 .
C58 H58A 0.9600 .
C58 H58B 0.9600 .
C58 H58C 0.9600 .
C59 H59A 0.9600 .
C59 H59B 0.9600 .
C59 H59C 0.9600 .
C60 H60A 0.9600 .
C60 H60B 0.9600 .
C60 H60C 0.9600 .
C64 H64A 0.9600 .
C64 H64B 0.9600 .
C64 H64C 0.9600 .
C65 H65A 0.9600 .
C65 H65B 0.9600 .
C65 H65C 0.9600 .
C66 H66A 0.9600 .
C66 H66B 0.9600 .
C66 H66C 0.9600 .
C69 H69A 0.9600 .
C69 H69B 0.9600 .
C69 H69C 0.9600 .
C70 H70A 0.9600 .
C70 H70B 0.9600 .
C70 H70C 0.9600 .
C71 H71A 0.9600 .
C71 H71B 0.9600 .
C71 H71C 0.9600 .
C73 C74 1.508(15) .
C73 C75 1.516(15) .
C74 H74A 0.9600 .
C74 H74B 0.9600 .
C74 H74C 0.9600 .
C75 H75A 0.9600 .
C75 H75B 0.9600 .
C75 H75C 0.9600 .
C89 H89A 0.9700 .
C89 H89B 0.9700 .
C89 C90 1.481(12) .
C90 C91 1.29(2) .
C90 C92 1.37(2) .
C91 H91 0.9300 .
C91 C93 1.48(2) .
C92 H92 0.9300 .
C92 C94 1.39(2) .
C93 H93 0.9300 .
C93 C95 1.32(3) .
C94 H94 0.9300 .
C94 C95 1.37(2) .
C95 H95 0.9300 .
C1B H1BA 0.9600 .
C1B H1BB 0.9600 .
C1B H1BC 0.9600 .
C1B C12A 1.529(11) .
C2A C3A 1.500(16) .
C2A C4A 1.520(16) .
C2A C5A 1.511(16) .
C3A H3AA 0.9600 .
C3A H3AB 0.9600 .
C3A H3AC 0.9600 .
C4A H4AA 0.9600 .
C4A H4AB 0.9600 .
C4A H4AC 0.9600 .
C5A H5AA 0.9600 .
C5A H5AB 0.9600 .
C5A H5AC 0.9600 .
C12A C13A 1.523(11) .
C12A C15A 1.527(11) .
C13A H13D 0.9600 .
C13A H13E 0.9600 .
C13A H13F 0.9600 .
C14A H14D 0.9600 .
C14A H14E 0.9600 .
C14A H14F 0.9600 .
C14A C73A 1.504(14) .
C15A H15D 0.9600 .
C15A H15E 0.9600 .
C15A H15F 0.9600 .
C23A H23D 0.9600 .
C23A H23E 0.9600 .
C23A H23F 0.9600 .
C24A H24D 0.9600 .
C24A H24E 0.9600 .
C24A H24F 0.9600 .
C25A H25D 0.9600 .
C25A H25E 0.9600 .
C25A H25F 0.9600 .
C27A C28A 1.54(2) .
C27A C29A 1.55(2) .
C27A C30A 1.55(2) .
C28A H28D 0.9600 .
C28A H28E 0.9600 .
C28A H28F 0.9600 .
C29A H29D 0.9600 .
C29A H29E 0.9600 .
C29A H29F 0.9600 .
C30A H30D 0.9600 .
C30A H30E 0.9600 .
C30A H30F 0.9600 .
C33A H33D 0.9600 .
C33A H33E 0.9600 .
C33A H33F 0.9600 .
C34A H34D 0.9600 .
C34A H34E 0.9600 .
C34A H34F 0.9600 .
C35A H35D 0.9600 .
C35A H35E 0.9600 .
C35A H35F 0.9600 .
C38A H38D 0.9600 .
C38A H38E 0.9600 .
C38A H38F 0.9600 .
C39A H39D 0.9600 .
C39A H39E 0.9600 .
C39A H39F 0.9600 .
C40A H40D 0.9600 .
C40A H40E 0.9600 .
C40A H40F 0.9600 .
C43A H43D 0.9600 .
C43A H43E 0.9600 .
C43A H43F 0.9600 .
C44A H44D 0.9600 .
C44A H44E 0.9600 .
C44A H44F 0.9600 .
C45A H45D 0.9600 .
C45A H45E 0.9600 .
C45A H45F 0.9600 .
C47A C48A 1.493(14) .
C47A C49A 1.507(15) .
C47A C50A 1.496(15) .
C48A H48D 0.9600 .
C48A H48E 0.9600 .
C48A H48F 0.9600 .
C49A H49D 0.9600 .
C49A H49E 0.9600 .
C49A H49F 0.9600 .
C50A H50D 0.9600 .
C50A H50E 0.9600 .
C50A H50F 0.9600 .
C53A H53D 0.9600 .
C53A H53E 0.9600 .
C53A H53F 0.9600 .
C54A H54D 0.9600 .
C54A H54E 0.9600 .
C54A H54F 0.9600 .
C55A H55D 0.9600 .
C55A H55E 0.9600 .
C55A H55F 0.9600 .
C58A H58D 0.9600 .
C58A H58E 0.9600 .
C58A H58F 0.9600 .
C59A H59D 0.9600 .
C59A H59E 0.9600 .
C59A H59F 0.9600 .
C60A H60D 0.9600 .
C60A H60E 0.9600 .
C60A H60F 0.9600 .
C64A H64D 0.9600 .
C64A H64E 0.9600 .
C64A H64F 0.9600 .
C65A H65D 0.9600 .
C65A H65E 0.9600 .
C65A H65F 0.9600 .
C66A H66D 0.9600 .
C66A H66E 0.9600 .
C66A H66F 0.9600 .
C69A H69D 0.9600 .
C69A H69E 0.9600 .
C69A H69F 0.9600 .
C70A H70D 0.9600 .
C70A H70E 0.9600 .
C70A H70F 0.9600 .
C71A H71D 0.9600 .
C71A H71E 0.9600 .
C71A H71F 0.9600 .
C73A C74A 1.500(14) .
C73A C75A 1.507(13) .
C74A H74D 0.9600 .
C74A H74E 0.9600 .
C74A H74F 0.9600 .
C75A H75D 0.9600 .
C75A H75E 0.9600 .
C75A H75F 0.9600 .
C89A H89C 0.9700 .
C89A H89D 0.9700 .
C89A C90A 1.475(19) .
C95A H95A 0.9300 .
C95A C93A 1.3900 .
C95A C94A 1.3900 .
C93A H93A 0.9300 .
C93A C91A 1.3900 .
C91A H91A 0.9300 .
C91A C90A 1.3900 .
C90A C92A 1.3900 .
C92A H92A 0.9300 .
C92A C94A 1.3900 .
C94A H94A 0.9300 .

loop_
_geom_torsion_atom_site_label_1
_geom_torsion_atom_site_label_2
_geom_torsion_atom_site_label_3
_geom_torsion_atom_site_label_4
_geom_torsion
_geom_torsion_site_symmetry_1
_geom_torsion_site_symmetry_2
_geom_torsion_site_symmetry_3
_geom_torsion_site_symmetry_4
Zn2 O1 C1 O2 -20.7(16) . . . .
Zn2 O1 C1 C2 158.2(10) . . . .
Zn2 O1 C1 C2A 158.9(15) . . . .
Zn2 O28 C11 O27 14.2(15) . . . .
Zn2 O28 C11 C12 -172.2(14) . . . .
Zn2 O28 C11 C12A -149.2(15) . . . .
Zn2 O30 C6 O29 -11.0(13) . . . .
Zn2 O30 C6 C7 165.6(7) . . . .
Cr2 O24 C21 O23 -19.6(15) . . . .
Cr2 O24 C21 C22 160.5(8) . . . .
Cr2 O26 C16 O25 -21.1(10) . . . .
Cr2 O26 C16 C17 159.4(5) . . . .
Cr2 O27 C11 O28 0.1(16) . . . .
Cr2 O27 C11 C12 -173.2(14) . . . .
Cr2 O27 C11 C12A 163.2(14) . . . .
Cr2 O29 C6 O30 -17.6(14) . . . .
Cr2 O29 C6 C7 165.7(6) . . . .
Cr3 O20 C31 O19 0.7(13) . . . .
Cr3 O20 C31 C32 -178.4(6) . . . .
Cr3 O22 C26 O21 -1.8(14) . . . .
Cr3 O22 C26 C27 173.3(11) . . . .
Cr3 O22 C26 C27A -176.5(12) . . . .
Cr3 O23 C21 O24 -8.8(15) . . . .
Cr3 O23 C21 C22 171.1(8) . . . .
Cr3 O25 C16 O26 -4.0(11) . . . .
Cr3 O25 C16 C17 175.5(5) . . . .
Cr4 O16 C41 O15 7.1(18) . . . .
Cr4 O16 C41 C42 -172.8(8) . . . .
Cr4 O18 C36 O17 -0.7(12) . . . .
Cr4 O18 C36 C37 177.5(6) . . . .
Cr4 O19 C31 O20 -17.9(12) . . . .
Cr4 O19 C31 C32 161.2(7) . . . .
Cr4 O21 C26 O22 -15.9(14) . . . .
Cr4 O21 C26 C27 168.9(11) . . . .
Cr4 O21 C26 C27A 158.6(13) . . . .
Cr5 O12 C51 O11 5.6(19) . . . .
Cr5 O12 C51 C52 -168.1(7) . . . .
Cr5 O14 C46 O13 -22(13) . . . .
Cr5 O14 C46 C47 165(4) . . . .
Cr5 O14 C46 O13A -3(2) . . . .
Cr5 O14 C46 C47A 177.7(9) . . . .
Cr5 O15 C41 O16 14(2) . . . .
Cr5 O15 C41 C42 -166.3(9) . . . .
Cr5 O17 C36 O18 22.2(11) . . . .
Cr5 O17 C36 C37 -156.1(6) . . . .
Cr6 O8 C62 O61 -5(3) . . . .
Cr6 O8 C62 C63 173.5(11) . . . .
Cr6 O10 C56 O9 -8.6(15) . . . .
Cr6 O10 C56 C57 163.3(7) . . . .
Cr6 O11 C51 O12 -20.1(19) . . . .
Cr6 O11 C51 C52 153.2(8) . . . .
F5 Cr5 F4 Cr6 134.9(3) . . . .
F7 Cr2 F8 Zn2 -138.1(2) . . . .
O1 C1 C2 C3 29.7(18) . . . .
O1 C1 C2 C4 152.8(13) . . . .
O1 C1 C2 C5 -89.1(15) . . . .
O1 C1 C2A C3A 96(2) . . . .
O1 C1 C2A C4A -146(2) . . . .
O1 C1 C2A C5A -23(3) . . . .
O2 C1 C2 C3 -151.4(13) . . . .
O2 C1 C2 C4 -28.3(17) . . . .
O2 C1 C2 C5 89.8(15) . . . .
O2 C1 C2A C3A -85(2) . . . .
O2 C1 C2A C4A 34(2) . . . .
O2 C1 C2A C5A 157(2) . . . .
O3 C72 C73 C14 -86.6(15) . . . .
O3 C72 C73 C74 151.6(12) . . . .
O3 C72 C73 C75 29.2(15) . . . .
O3 C72 C73A C14A -93(2) . . . .
O3 C72 C73A C74A 152(2) . . . .
O3 C72 C73A C75A 29(2) . . . .
O4 C72 C73 C14 84.0(13) . . . .
O4 C72 C73 C74 -37.9(14) . . . .
O4 C72 C73 C75 -160.2(11) . . . .
O4 C72 C73A C14A 106(2) . . . .
O4 C72 C73A C74A -10(3) . . . .
O4 C72 C73A C75A -132(3) . . . .
O5 C67 C68 C69 -40(2) . . . .
O5 C67 C68 C70 -145(3) . . . .
O5 C67 C68 C71 84(2) . . . .
O5 C67 C68 C69A 41.7(19) . . . .
O5 C67 C68 C70A -93(2) . . . .
O5 C67 C68 C71A 160.6(16) . . . .
O6 C67 C68 C69 132(2) . . . .
O6 C67 C68 C70 27(3) . . . .
O6 C67 C68 C71 -104(2) . . . .
O6 C67 C68 C69A -146.5(17) . . . .
O6 C67 C68 C70A 79(2) . . . .
O6 C67 C68 C71A -28(2) . . . .
O8 C62 C63 C64 56(2) . . . .
O8 C62 C63 C65 -60(2) . . . .
O8 C62 C63 C66 -179.9(18) . . . .
O8 C62 C63 C64A 131(2) . . . .
O8 C62 C63 C65A 10(2) . . . .
O8 C62 C63 C66A -111(2) . . . .
O9 C56 C57 C58 -46.1(17) . . . .
O9 C56 C57 C59 -163.8(12) . . . .
O9 C56 C57 C60 78.3(17) . . . .
O9 C56 C57 C58A -2(3) . . . .
O9 C56 C57 C59A -125(3) . . . .
O9 C56 C57 C60A 118(3) . . . .
O10 C56 C57 C58 141.1(14) . . . .
O10 C56 C57 C59 23.4(15) . . . .
O10 C56 C57 C60 -94.5(17) . . . .
O10 C56 C57 C58A -175(3) . . . .
O10 C56 C57 C59A 62(3) . . . .
O10 C56 C57 C60A -55(3) . . . .
O11 C51 C52 C53 135(2) . . . .
O11 C51 C52 C54 11(2) . . . .
O11 C51 C52 C55 -109(2) . . . .
O11 C51 C52 C53A 161.4(18) . . . .
O11 C51 C52 C54A 40.7(19) . . . .
O11 C51 C52 C55A -75(2) . . . .
O12 Cr5 F4 Cr6 43.5(3) . . . .
O12 C51 C52 C53 -51(2) . . . .
O12 C51 C52 C54 -175(2) . . . .
O12 C51 C52 C55 65(2) . . . .
O12 C51 C52 C53A -25(2) . . . .
O12 C51 C52 C54A -145.2(17) . . . .
O12 C51 C52 C55A 99.3(19) . . . .
O14 Cr5 F4 Cr6 -47.3(3) . . . .
O14 C46 O13 Cr6 29(32) . . . .
O14 C46 C47 C48 51(7) . . . .
O14 C46 C47 C49 -86(6) . . . .
O14 C46 C47 C50 140(4) . . . .
O14 C46 O13A Cr6 -13(4) . . . .
O14 C46 C47A C48A 74.3(15) . . . .
O14 C46 C47A C49A -45.1(16) . . . .
O14 C46 C47A C50A -165.0(14) . . . .
O15 C41 C42 C43 178.3(19) . . . .
O15 C41 C42 C44 57.5(19) . . . .
O15 C41 C42 C45 -51(2) . . . .
O15 C41 C42 C43A 123.8(16) . . . .
O15 C41 C42 C44A 5(2) . . . .
O15 C41 C42 C45A -129.4(16) . . . .
O16 C41 C42 C43 -2(2) . . . .
O16 C41 C42 C44 -122.5(17) . . . .
O16 C41 C42 C45 129.4(18) . . . .
O16 C41 C42 C43A -56.3(18) . . . .
O16 C41 C42 C44A -175(2) . . . .
O16 C41 C42 C45A 50.5(18) . . . .
O17 Cr5 F4 Cr6 -135.2(3) . . . .
O17 C36 C37 C38 110.0(13) . . . .
O17 C36 C37 C39 -4.7(14) . . . .
O17 C36 C37 C40 -125.5(13) . . . .
O17 C36 C37 C38A -173.2(15) . . . .
O17 C36 C37 C39A 64(2) . . . .
O17 C36 C37 C40A -56(2) . . . .
O18 C36 C37 C38 -68.3(14) . . . .
O18 C36 C37 C39 176.9(11) . . . .
O18 C36 C37 C40 56.1(15) . . . .
O18 C36 C37 C38A 8.5(17) . . . .
O18 C36 C37 C39A -114(2) . . . .
O18 C36 C37 C40A 125.4(19) . . . .
O19 C31 C32 C33 0.8(16) . . . .
O19 C31 C32 C34 -116.2(12) . . . .
O19 C31 C32 C35 128.8(13) . . . .
O19 C31 C32 C33A 57.8(16) . . . .
O19 C31 C32 C34A -57.5(17) . . . .
O19 C31 C32 C35A 175.5(16) . . . .
O20 C31 C32 C33 180.0(13) . . . .
O20 C31 C32 C34 63.0(13) . . . .
O20 C31 C32 C35 -52.0(14) . . . .
O20 C31 C32 C33A -123.0(16) . . . .
O20 C31 C32 C34A 121.6(16) . . . .
O20 C31 C32 C35A -5.3(18) . . . .
O21 C26 C27 C28 -9(3) . . . .
O21 C26 C27 C29 -118.8(15) . . . .
O21 C26 C27 C30 124(2) . . . .
O21 C26 C27A C28A 47(2) . . . .
O21 C26 C27A C29A -72(2) . . . .
O21 C26 C27A C30A 167.8(17) . . . .
O22 C26 C27 C28 174.9(18) . . . .
O22 C26 C27 C29 65.6(18) . . . .
O22 C26 C27 C30 -51(2) . . . .
O22 C26 C27A C28A -138.2(18) . . . .
O22 C26 C27A C29A 103.7(19) . . . .
O22 C26 C27A C30A -17(2) . . . .
O23 C21 C22 C23 -177.3(18) . . . .
O23 C21 C22 C24 -58.6(17) . . . .
O23 C21 C22 C25 61.5(18) . . . .
O23 C21 C22 C23A -123.7(17) . . . .
O23 C21 C22 C24A 6(3) . . . .
O23 C21 C22 C25A 122.2(17) . . . .
O24 C21 C22 C23 3(2) . . . .
O24 C21 C22 C24 121.3(14) . . . .
O24 C21 C22 C25 -118.5(16) . . . .
O24 C21 C22 C23A 56(2) . . . .
O24 C21 C22 C24A -174(2) . . . .
O24 C21 C22 C25A -57.9(19) . . . .
O25 C16 C17 C18 -68.0(10) . . . .
O25 C16 C17 C19 178.4(8) . . . .
O25 C16 C17 C20 56.9(11) . . . .
O26 Cr2 F8 Zn2 131.0(2) . . . .
O26 C16 C17 C18 111.6(10) . . . .
O26 C16 C17 C19 -2.0(11) . . . .
O26 C16 C17 C20 -123.6(9) . . . .
O27 Cr2 F8 Zn2 -48.7(3) . . . .
O27 C11 C12 C1A -81.5(18) . . . .
O27 C11 C12 C13 165(2) . . . .
O27 C11 C12 C15 29(3) . . . .
O27 C11 C12A C1B -98(2) . . . .
O27 C11 C12A C13A 142(2) . . . .
O27 C11 C12A C15A 22(3) . . . .
O28 C11 C12 C1A 104(2) . . . .
O28 C11 C12 C13 -9(3) . . . .
O28 C11 C12 C15 -145(2) . . . .
O28 C11 C12A C1B 66(3) . . . .
O28 C11 C12A C13A -53(3) . . . .
O28 C11 C12A C15A -174(2) . . . .
O29 Cr2 F8 Zn2 44.2(3) . . . .
O29 C6 C7 C8 95.5(11) . . . .
O29 C6 C7 C9 -21.7(13) . . . .
O29 C6 C7 C10 -153.0(10) . . . .
O30 C6 C7 C8 -81.5(11) . . . .
O30 C6 C7 C9 161.3(10) . . . .
O30 C6 C7 C10 30.0(14) . . . .
O61 C62 C63 C64 -126.0(18) . . . .
O61 C62 C63 C65 118.7(17) . . . .
O61 C62 C63 C66 -2(2) . . . .
O61 C62 C63 C64A -51(2) . . . .
O61 C62 C63 C65A -172(2) . . . .
O61 C62 C63 C66A 67(2) . . . .
N00T C88 C89 C90 -177.6(10) . . . .
N00T C88 C89A C90A 167(3) . . . .
N00X C76 C78 C80 -0.6(11) . . . .
N00X C77 C79 C80 -1.6(11) . . . .
C76 N00X C77 C79 4.3(11) . . . .
C76 C78 C80 C79 3.3(10) . . . .
C76 C78 C80 C81 -175.6(6) . . . .
C77 N00X C76 C78 -3.1(10) . . . .
C77 C79 C80 C78 -2.2(10) . . . .
C77 C79 C80 C81 176.6(6) . . . .
C78 C80 C81 C82 34.2(10) . . . .
C78 C80 C81 C83 -151.6(7) . . . .
C79 C80 C81 C82 -144.6(7) . . . .
C79 C80 C81 C83 29.6(9) . . . .
C80 C81 C82 C84 176.0(7) . . . .
C80 C81 C83 C85 -174.7(6) . . . .
C81 C82 C84 C86 -4.3(12) . . . .
C81 C83 C85 C86 1.0(10) . . . .
C82 C81 C83 C85 -0.2(10) . . . .
C82 C84 C86 C85 4.9(10) . . . .
C82 C84 C86 C87 -171.4(7) . . . .
C83 C81 C82 C84 1.8(11) . . . .
C83 C85 C86 C84 -3.4(10) . . . .
C83 C85 C86 C87 172.9(6) . . . .
C84 C86 C87 N00T -119.5(7) . . . .
C85 C86 C87 N00T 64.3(8) . . . .
C87 N00T C88 C89 177.0(9) . . . .
C87 N00T C88 C89A 83(5) . . . .
C88 N00T C87 C86 -177.2(6) . . . .
C88 C89 C90 C91 -71(2) . . . .
C88 C89 C90 C92 99.6(19) . . . .
C88 C89A C90A C91A 66(7) . . . .
C88 C89A C90A C92A -121(5) . . . .
Zn1 O4 C72 O3 9.0(17) . . . .
Zn1 O4 C72 C73 -161.7(8) . . . .
Zn1 O6 C67 O5 -8.5(19) . . . .
Zn1 O6 C67 C68 -179.5(9) . . . .
Zn1 O9 C56 O10 1.1(17) . . . .
Zn1 O9 C56 C57 -170.7(7) . . . .
Zn1 O61 C62 O8 -7(3) . . . .
Zn1 O61 C62 C63 174.7(10) . . . .
Cr1 O2 C1 O1 -24.1(16) . . . .
Cr1 O2 C1 C2 157.1(10) . . . .
Cr1 O3 C72 O4 -11.9(15) . . . .
Cr1 O3 C72 C73 157.3(9) . . . .
Cr1 O5 C67 O6 -1.0(17) . . . .
Cr1 O5 C67 C68 169.9(7) . . . .
Cr1 N00X C76 C78 169.7(5) . . . .
Cr1 N00X C77 C79 -169.1(6) . . . .
O13 C46 C47 C48 -122(15) . . . .
O13 C46 C47 C49 102(14) . . . .
O13 C46 C47 C50 -33(15) . . . .
C47 C46 O13 Cr6 -158(19) . . . .
C89 C90 C91 C93 -176.8(18) . . . .
C89 C90 C92 C94 177.8(17) . . . .
C90 C91 C93 C95 -7(4) . . . .
C90 C92 C94 C95 4(3) . . . .
C91 C90 C92 C94 -12(3) . . . .
C91 C93 C95 C94 -2(4) . . . .
C92 C90 C91 C93 13(3) . . . .
C92 C94 C95 C93 3(4) . . . .
Zn1A O2 C1 O1 -24.1(16) . . . .
Zn1A O2 C1 C2A 156.4(14) . . . .
Zn1A O3 C72 O4 -11.9(15) . . . .
Zn1A O3 C72 C73A -175.2(14) . . . .
Zn1A O5 C67 O6 -1.0(17) . . . .
Zn1A O5 C67 C68 169.9(7) . . . .
Zn1A N00X C76 C78 169.7(5) . . . .
Zn1A N00X C77 C79 -169.1(6) . . . .
Cr1A O4 C72 O3 9.0(17) . . . .
Cr1A O4 C72 C73A 166.4(19) . . . .
Cr1A O6 C67 O5 -8.5(19) . . . .
Cr1A O6 C67 C68 -179.5(9) . . . .
Cr1A O9 C56 O10 1.1(17) . . . .
Cr1A O9 C56 C57 -170.7(7) . . . .
Cr1A O61 C62 O8 -7(3) . . . .
Cr1A O61 C62 C63 174.7(10) . . . .
O13A C46 C47A C48A -105(2) . . . .
O13A C46 C47A C49A 136(2) . . . .
O13A C46 C47A C50A 16(2) . . . .
C47A C46 O13A Cr6 166(2) . . . .
C89A C90A C92A C94A -173(5) . . . .
C95A C93A C91A C90A 0.0 . . . .
C93A C95A C94A C92A 0.0 . . . .
C93A C91A C90A C89A 172(6) . . . .
C93A C91A C90A C92A 0.0 . . . .
C91A C90A C92A C94A 0.0 . . . .
C90A C92A C94A C95A 0.0 . . . .
C94A C95A C93A C91A 0.0 . . . .
